data_2019342
loop_
_publ_author_name
'Doi, Mitsunobu'
'Asano, Akiko'
'Ishida, Toshimasa'
'Katsuya, Yoshio'
'Mezaki, Yoshihiro'
'Sasaki, Masahiro'
'Terashima, Akira'
'Taniguchi, Taizo'
'Hasegawa, Hiroshi'
'Shiono, Masaaki'

_publ_section_title
;
 Caged and clustered structures of endothelin inhibitor BQ123,
 cyclo(-D-Trp-D-Asp&#x2212;-Pro-D-Val-Leu-)\cdotNa+, forming five and six
 coordination bonds between sodium ions and peptides
;
_journal_issue 5
_journal_name_full 'Acta Crystallographica Section D Biological Crystallography'
_journal_page_first 628
_journal_paper_doi 10.1107/S0907444901002797
_journal_volume 57
_journal_year 2001
_chemical_formula_moiety 'C31 H41 N6 O7 Na,2(H2 O),1.41(C3 H7 O H)'
_chemical_formula_sum 'C35.22 H56.26 N6 Na2 O10.41'
_chemical_formula_weight 753.28
_chemical_name_common bq123
_chemical_name_systematic
; 
 BQ123: cyclo(-D-Trp-D-Asp^-^-Pro-D-Val-Leu-).Na^+^
 an endothelin-1 inhibitor
;
_space_group_IT_number 19
_symmetry_cell_setting orthorhombic
_symmetry_space_group_name_Hall 'P 2ac 2ab'
_symmetry_space_group_name_H-M 'P 21 21 21'
_atom_sites_solution_hydrogens geom
_atom_sites_solution_primary direct
_atom_sites_solution_secondary difmap
_audit_creation_method SHELXL-97
_cell_angle_alpha 90.00
_cell_angle_beta 90.00
_cell_angle_gamma 90.00
_cell_formula_units_Z 16
_cell_length_a 25.3930(4)
_cell_length_b 34.7193(3)
_cell_length_c 25.7201(4)
_cell_measurement_temperature 100(2)
_cell_volume 22675.5(5)
_computing_cell_refinement 'MOSFLM 6.01 (Leslie, 1999)'
_computing_data_collection 'RIgaku PROCESS'
_computing_data_reduction 'MOSFLM 6.01 (Leslie, 1999)'
_computing_molecular_graphics 'ORTEP-III (Burnett & Johnson,1996)'
_computing_publication_material 'PARST (Nardelli, 1983)'
_computing_structure_refinement 'SHELXL-97 (Sheldrick, 1997)'
_computing_structure_solution 'LODEM (Shiono, 1990)'
_diffrn_ambient_temperature 100(2)
_diffrn_detector_area_resol_mean 10
_diffrn_measured_fraction_theta_full 0.925
_diffrn_measured_fraction_theta_max 0.925
_diffrn_measurement_device_type 'Rigaku RAXIS-IV'
_diffrn_measurement_method oscillation
_diffrn_radiation_monochromator diamond
_diffrn_radiation_source 'double monochromated beam'
_diffrn_radiation_type synchrotron
_diffrn_radiation_wavelength 0.83400
_diffrn_reflns_av_R_equivalents 0.0342
_diffrn_reflns_av_sigmaI/netI 0.0274
_diffrn_reflns_limit_h_max 31
_diffrn_reflns_limit_h_min -31
_diffrn_reflns_limit_k_max 38
_diffrn_reflns_limit_k_min -37
_diffrn_reflns_limit_l_max 31
_diffrn_reflns_limit_l_min 0
_diffrn_reflns_number 83268
_diffrn_reflns_theta_full 31.45
_diffrn_reflns_theta_max 31.45
_diffrn_reflns_theta_min 1.49
_exptl_absorpt_coefficient_mu 0.071
_exptl_crystal_colour colorless
_exptl_crystal_density_diffrn 0.883
_exptl_crystal_density_method 'not measured'
_exptl_crystal_description block
_exptl_crystal_F_000 6461
_exptl_crystal_size_max 0.08
_exptl_crystal_size_mid 0.04
_exptl_crystal_size_min 0.04
_refine_diff_density_max 0.563
_refine_diff_density_min -0.263
_refine_diff_density_rms 0.080
_refine_ls_abs_structure_details 'Flack H D (1983), Acta Cryst. A39, 876-881'
_refine_ls_abs_structure_Flack 0(10)
_refine_ls_extinction_coef 2173(12)
_refine_ls_extinction_expression Fc^*^=kFc[1+0.001xFc^2^\l^3^/sin(2\q)]^-1/4^
_refine_ls_extinction_method SHELXL
_refine_ls_goodness_of_fit_ref 1.072
_refine_ls_hydrogen_treatment mixed
_refine_ls_matrix_type full
_refine_ls_number_parameters 1904
_refine_ls_number_reflns 22865
_refine_ls_number_restraints 36
_refine_ls_restrained_S_all 1.074
_refine_ls_R_factor_all 0.0577
_refine_ls_R_factor_gt 0.0576
_refine_ls_shift/su_max 0.656
_refine_ls_shift/su_mean 0.004
_refine_ls_structure_factor_coef Fsqd
_refine_ls_weighting_details 'calc w=1/[\s^2^(Fo^2^)+(0.1388P)^2^+0.5089P] where P=(Fo^2^+2Fc^2^)/3'
_refine_ls_weighting_scheme calc
_refine_ls_wR_factor_gt 0.1642
_refine_ls_wR_factor_ref 0.1642
_reflns_number_gt 22861
_reflns_number_total 22865
_reflns_threshold_expression >2sigma(I)
_cod_data_source_file he0271sup1.cif
_cod_data_source_block bq123
_cod_depositor_comments
;

2023-05-16
Z value and formula fixed to values more according to usual
chemical conventions.                 miguel
;
_cod_original_formula_sum 'C140.88 H225.04 N24 Na4 O41.63'
_cod_original_formula_weight 3013.12
_cod_original_formula_moiety '4(C31 H41 N6 O7 Na),8(H2 O),5.63(C3 H7 O H)'
_cod_original_formula_units_Z 4
_cod_original_sg_symbol_H-M P212121
_cod_database_code 2019342

loop_
_symmetry_equiv_pos_as_xyz
'x, y, z'
'-x+1/2, -y, z+1/2'
'-x, y+1/2, -z+1/2'
'x+1/2, -y+1/2, -z'

loop_
_atom_site_label
_atom_site_type_symbol
_atom_site_fract_x
_atom_site_fract_y
_atom_site_fract_z
_atom_site_U_iso_or_equiv
_atom_site_adp_type
_atom_site_occupancy
_atom_site_symmetry_multiplicity
_atom_site_calc_flag
_atom_site_refinement_flags
Na_1 Na 0.25282(7) 1.02537(5) 0.28478(6) 0.0540(4) Uani 1 1 d .
Na_2 Na 0.03723(7) 0.73420(6) 0.51179(7) 0.0564(4) Uani 1 1 d .
Na_3 Na 0.23093(7) 0.90910(6) 0.55404(6) 0.0562(4) Uani 1 1 d .
Na_4 Na 0.33052(7) 0.83613(6) 0.53727(7) 0.0567(4) Uani 1 1 d .
N_11 N 0.31031(14) 1.00883(12) 0.15170(14) 0.0537(7) Uani 1 1 d .
H0_11 H 0.3129 0.9943 0.1787 0.064 Uiso 1 1 calc R
CA_11 C 0.35423(16) 1.03395(14) 0.13818(16) 0.0551(9) Uani 1 1 d .
HA_11 H 0.3596 1.0325 0.1005 0.066 Uiso 1 1 calc R
CB_11 C 0.40502(18) 1.01916(17) 0.16522(19) 0.0617(10) Uani 1 1 d .
HB1_11 H 0.4015 1.0225 0.2025 0.074 Uiso 1 1 calc R
HB2_11 H 0.4089 0.9918 0.1583 0.074 Uiso 1 1 calc R
CG_11 C 0.45326(19) 1.03972(16) 0.1471(2) 0.0625(10) Uani 1 1 d .
CD1_11 C 0.4790(2) 1.06837(18) 0.1721(3) 0.0723(12) Uani 1 1 d .
HD1_11 H 0.4677 1.0800 0.2027 0.087 Uiso 1 1 calc R
NE1_11 N 0.52469(19) 1.07784(17) 0.1455(2) 0.0790(13) Uani 1 1 d .
HE1_11 H 0.5469 1.0954 0.1542 0.095 Uiso 1 1 calc R
CE2_11 C 0.5284(2) 1.05413(19) 0.1024(2) 0.0717(13) Uani 1 1 d .
CZ2_11 C 0.5677(2) 1.0519(2) 0.0633(3) 0.0837(18) Uani 1 1 d .
HZ2_11 H 0.5974 1.0675 0.0642 0.100 Uiso 1 1 calc R
CH2_11 C 0.5600(3) 1.0261(3) 0.0249(3) 0.094(2) Uani 1 1 d .
HH2_11 H 0.5846 1.0246 -0.0018 0.113 Uiso 1 1 calc R
CZ3_11 C 0.5156(3) 1.0011(3) 0.0239(3) 0.092(2) Uani 1 1 d .
HZ3_11 H 0.5121 0.9833 -0.0028 0.110 Uiso 1 1 calc R
CE3_11 C 0.4784(2) 1.0033(2) 0.0614(2) 0.0747(13) Uani 1 1 d .
HE3_11 H 0.4492 0.9871 0.0603 0.090 Uiso 1 1 calc R
CD2_11 C 0.48394(19) 1.03021(17) 0.1024(2) 0.0646(11) Uani 1 1 d .
C_11 C 0.33986(15) 1.07564(14) 0.15198(16) 0.0529(9) Uani 1 1 d .
O_11 O 0.32972(13) 1.09905(11) 0.11833(12) 0.0589(7) Uani 1 1 d .
N_12 N 0.33805(15) 1.08353(12) 0.20287(15) 0.0566(8) Uani 1 1 d .
H0_12 H 0.3536 1.0684 0.2244 0.068 Uiso 1 1 calc R
CA_12 C 0.31049(17) 1.11691(14) 0.22249(16) 0.0554(9) Uani 1 1 d .
HA_12 H 0.3133 1.1376 0.1968 0.066 Uiso 1 1 calc R
CB_12 C 0.33584(18) 1.13059(14) 0.27341(17) 0.0563(9) Uani 1 1 d .
HB1_12 H 0.3172 1.1533 0.2854 0.068 Uiso 1 1 calc R
HB2_12 H 0.3719 1.1381 0.2663 0.068 Uiso 1 1 calc R
CG_12 C 0.33597(18) 1.10058(15) 0.31728(17) 0.0574(9) Uani 1 1 d .
OD1_12 O 0.32357(14) 1.06680(10) 0.30756(12) 0.0591(7) Uani 1 1 d .
OD2_12 O 0.35038(16) 1.11279(11) 0.36119(13) 0.0649(8) Uani 1 1 d .
C_12 C 0.25158(16) 1.10686(14) 0.22988(15) 0.0521(8) Uani 1 1 d .
O_12 O 0.23674(12) 1.07319(10) 0.22611(12) 0.0555(7) Uani 1 1 d .
N_13 N 0.21854(14) 1.13497(12) 0.24165(14) 0.0531(7) Uani 1 1 d .
CA_13 C 0.16396(17) 1.12618(14) 0.25802(17) 0.0560(9) Uani 1 1 d .
HA_13 H 0.1638 1.1147 0.2928 0.067 Uiso 1 1 calc R
CB_13 C 0.13799(19) 1.16612(16) 0.2592(2) 0.0623(10) Uani 1 1 d .
HB1_13 H 0.1025 1.1648 0.2454 0.075 Uiso 1 1 calc R
HB2_13 H 0.1364 1.1758 0.2945 0.075 Uiso 1 1 calc R
CG_13 C 0.1722(2) 1.19214(17) 0.2255(2) 0.0662(11) Uani 1 1 d .
HG1_13 H 0.1637 1.1894 0.1889 0.079 Uiso 1 1 calc R
HG2_13 H 0.1687 1.2190 0.2355 0.079 Uiso 1 1 calc R
CD_13 C 0.22702(19) 1.17685(15) 0.2374(2) 0.0620(10) Uani 1 1 d .
HD1_13 H 0.2515 1.1829 0.2096 0.074 Uiso 1 1 calc R
HD2_13 H 0.2404 1.1874 0.2698 0.074 Uiso 1 1 calc R
C_13 C 0.13747(17) 1.09950(15) 0.21924(17) 0.0564(9) Uani 1 1 d .
O_13 O 0.13021(13) 1.10901(11) 0.17402(13) 0.0624(8) Uani 1 1 d .
N_14 N 0.12035(14) 1.06562(12) 0.23932(14) 0.0540(7) Uani 1 1 d .
H0_14 H 0.1178 1.0628 0.2724 0.065 Uiso 1 1 calc R
CA_14 C 0.10637(16) 1.03421(14) 0.20473(16) 0.0553(9) Uani 1 1 d .
HA_14 H 0.0974 1.0445 0.1704 0.066 Uiso 1 1 calc R
CB_14 C 0.06005(17) 1.01011(15) 0.22542(19) 0.0599(10) Uani 1 1 d .
HB_14 H 0.0692 1.0004 0.2600 0.072 Uiso 1 1 calc R
CG1_14 C 0.0496(2) 0.97580(18) 0.1898(2) 0.0698(12) Uani 1 1 d .
H1A_14 H 0.0808 0.9603 0.1874 0.105 Uiso 1 1 calc R
H1B_14 H 0.0400 0.9849 0.1559 0.105 Uiso 1 1 calc R
H1C_14 H 0.0213 0.9606 0.2039 0.105 Uiso 1 1 calc R
CG2_14 C 0.01046(18) 1.03533(18) 0.2301(2) 0.0677(12) Uani 1 1 d .
H2A_14 H 0.0177 1.0568 0.2525 0.102 Uiso 1 1 calc R
H2B_14 H -0.0178 1.0203 0.2445 0.102 Uiso 1 1 calc R
H2C_14 H 0.0005 1.0445 0.1963 0.102 Uiso 1 1 calc R
C_14 C 0.15681(16) 1.00919(14) 0.20055(16) 0.0526(8) Uani 1 1 d .
O_14 O 0.17640(12) 0.99576(10) 0.24075(11) 0.0548(6) Uani 1 1 d .
N_15 N 0.17531(15) 1.00342(11) 0.15333(13) 0.0530(7) Uani 1 1 d .
H0_15 H 0.1589 1.0133 0.1273 0.064 Uiso 1 1 calc R
CA_15 C 0.22310(17) 0.98062(14) 0.14358(16) 0.0541(9) Uani 1 1 d .
HA_15 H 0.2348 0.9692 0.1765 0.065 Uiso 1 1 calc R
CB_15 C 0.21357(19) 0.94831(15) 0.10437(17) 0.0577(9) Uani 1 1 d .
HB1_15 H 0.2446 0.9320 0.1035 0.069 Uiso 1 1 calc R
HB2_15 H 0.2097 0.9597 0.0702 0.069 Uiso 1 1 calc R
CG_15 C 0.1655(2) 0.92285(17) 0.11479(19) 0.0656(11) Uani 1 1 d .
HG_15 H 0.1341 0.9392 0.1135 0.079 Uiso 1 1 calc R
CD1_15 C 0.1680(3) 0.90428(18) 0.1690(2) 0.0746(13) Uani 1 1 d .
H1A_15 H 0.1709 0.9241 0.1950 0.112 Uiso 1 1 calc R
H1B_15 H 0.1981 0.8876 0.1710 0.112 Uiso 1 1 calc R
H1C_15 H 0.1366 0.8896 0.1750 0.112 Uiso 1 1 calc R
CD2_15 C 0.1598(3) 0.8922(2) 0.0742(2) 0.0826(17) Uani 1 1 d .
H2A_15 H 0.1292 0.8769 0.0816 0.124 Uiso 1 1 calc R
H2B_15 H 0.1905 0.8760 0.0743 0.124 Uiso 1 1 calc R
H2C_15 H 0.1560 0.9040 0.0407 0.124 Uiso 1 1 calc R
C_15 C 0.26626(17) 1.00762(14) 0.12359(16) 0.0532(8) Uani 1 1 d .
O_15 O 0.25969(12) 1.02610(10) 0.08327(12) 0.0564(7) Uani 1 1 d .
N_21 N 0.33800(16) 1.05075(13) 0.43043(15) 0.0586(8) Uani 1 1 d .
H0_21 H 0.3430 1.0717 0.4132 0.070 Uiso 1 1 calc R
CA_21 C 0.38266(18) 1.02638(14) 0.44247(17) 0.0569(9) Uani 1 1 d .
HA_21 H 0.3863 1.0250 0.4804 0.068 Uiso 1 1 calc R
CB_21 C 0.4328(2) 1.04524(18) 0.4201(2) 0.0685(12) Uani 1 1 d .
HB1_21 H 0.4287 1.0481 0.3828 0.082 Uiso 1 1 calc R
HB2_21 H 0.4367 1.0708 0.4349 0.082 Uiso 1 1 calc R
CG_21 C 0.4819(2) 1.0221(2) 0.4310(3) 0.0801(15) Uani 1 1 d .
CD1_21 C 0.5093(3) 0.9998(2) 0.3984(4) 0.093(2) Uani 1 1 d .
HD1_21 H 0.5006 0.9957 0.3637 0.111 Uiso 1 1 calc R
NE1_21 N 0.5524(2) 0.9836(2) 0.4232(5) 0.122(3) Uani 1 1 d .
HE1_21 H 0.5747 0.9680 0.4095 0.146 Uiso 1 1 calc R
CE2_21 C 0.5530(3) 0.9965(3) 0.4716(5) 0.097(2) Uani 1 1 d .
CZ2_21 C 0.5911(4) 0.9893(4) 0.5100(9) 0.160(8) Uani 1 1 d .
HZ2_21 H 0.6209 0.9747 0.5027 0.192 Uiso 1 1 calc R
CH2_21 C 0.5831(5) 1.0041(5) 0.5573(8) 0.157(7) Uani 1 1 d .
HH2_21 H 0.6060 0.9977 0.5842 0.188 Uiso 1 1 calc R
CZ3_21 C 0.5377(4) 1.0310(5) 0.5679(5) 0.144(5) Uani 1 1 d .
HZ3_21 H 0.5338 1.0434 0.5998 0.172 Uiso 1 1 calc R
CE3_21 C 0.5034(3) 1.0361(3) 0.5291(3) 0.103(3) Uani 1 1 d .
HE3_21 H 0.4736 1.0510 0.5351 0.124 Uiso 1 1 calc R
CD2_21 C 0.5103(2) 1.0200(2) 0.4804(3) 0.090(2) Uani 1 1 d .
C_21 C 0.37514(15) 0.98552(14) 0.42179(16) 0.0532(8) Uani 1 1 d .
O_21 O 0.38672(13) 0.95742(10) 0.44873(12) 0.0575(7) Uani 1 1 d .
N_22 N 0.35596(15) 0.98235(12) 0.37309(14) 0.0548(8) Uani 1 1 d .
H0_22 H 0.3555 1.0024 0.3534 0.066 Uiso 1 1 calc R
CA_22 C 0.33616(16) 0.94637(14) 0.35296(16) 0.0530(8) Uani 1 1 d .
HA_22 H 0.3428 0.9264 0.3791 0.064 Uiso 1 1 calc R
CB_22 C 0.36352(17) 0.93389(15) 0.30240(16) 0.0572(9) Uani 1 1 d .
HB1_22 H 0.4007 0.9399 0.3056 0.069 Uiso 1 1 calc R
HB2_22 H 0.3606 0.9061 0.2996 0.069 Uiso 1 1 calc R
CG_22 C 0.34373(18) 0.95138(15) 0.25156(16) 0.0563(9) Uani 1 1 d .
OD1_22 O 0.31649(13) 0.98123(11) 0.25281(12) 0.0586(7) Uani 1 1 d .
OD2_22 O 0.35627(17) 0.93390(12) 0.21023(13) 0.0704(9) Uani 1 1 d .
C_22 C 0.27618(17) 0.95044(14) 0.34681(15) 0.0540(9) Uani 1 1 d .
O_22 O 0.25485(11) 0.98262(10) 0.35120(11) 0.0533(6) Uani 1 1 d .
N_23 N 0.24722(14) 0.91936(12) 0.33534(14) 0.0538(7) Uani 1 1 d .
CA_23 C 0.19071(17) 0.92342(14) 0.32273(17) 0.0564(9) Uani 1 1 d .
HA_23 H 0.1865 0.9355 0.2886 0.068 Uiso 1 1 calc R
CB_23 C 0.17027(19) 0.88299(15) 0.32143(19) 0.0611(10) Uani 1 1 d .
HB1_23 H 0.1429 0.8803 0.2953 0.073 Uiso 1 1 calc R
HB2_23 H 0.1560 0.8757 0.3550 0.073 Uiso 1 1 calc R
CG_23 C 0.2183(2) 0.85829(17) 0.3077(2) 0.0668(11) Uani 1 1 d .
HG1_23 H 0.2249 0.8583 0.2705 0.080 Uiso 1 1 calc R
HG2_23 H 0.2140 0.8320 0.3196 0.080 Uiso 1 1 calc R
CD_23 C 0.26256(19) 0.87875(15) 0.3373(2) 0.0622(10) Uani 1 1 d .
HD1_23 H 0.2646 0.8697 0.3730 0.075 Uiso 1 1 calc R
HD2_23 H 0.2963 0.8747 0.3205 0.075 Uiso 1 1 calc R
C_23 C 0.16357(16) 0.94830(15) 0.36537(16) 0.0546(9) Uani 1 1 d .
O_23 O 0.16536(13) 0.93867(11) 0.41059(13) 0.0605(7) Uani 1 1 d .
N_24 N 0.13757(15) 0.97985(13) 0.34877(15) 0.0573(8) Uani 1 1 d .
H0_24 H 0.1283 0.9816 0.3167 0.069 Uiso 1 1 calc R
CA_24 C 0.12509(18) 1.01094(15) 0.38460(16) 0.0574(9) Uani 1 1 d .
HA_24 H 0.1239 1.0005 0.4200 0.069 Uiso 1 1 calc R
CB_24 C 0.07137(19) 1.02977(17) 0.37202(19) 0.0650(11) Uani 1 1 d .
HB_24 H 0.0730 1.0405 0.3368 0.078 Uiso 1 1 calc R
CG1_24 C 0.0274(2) 1.0003(2) 0.3738(2) 0.0753(14) Uani 1 1 d .
H1A_24 H 0.0346 0.9801 0.3493 0.113 Uiso 1 1 calc R
H1B_24 H -0.0053 1.0124 0.3650 0.113 Uiso 1 1 calc R
H1C_24 H 0.0251 0.9896 0.4081 0.113 Uiso 1 1 calc R
CG2_24 C 0.0616(2) 1.0629(2) 0.4101(3) 0.0803(15) Uani 1 1 d .
H2A_24 H 0.0901 1.0810 0.4081 0.120 Uiso 1 1 calc R
H2B_24 H 0.0593 1.0529 0.4448 0.120 Uiso 1 1 calc R
H2C_24 H 0.0291 1.0755 0.4014 0.120 Uiso 1 1 calc R
C_24 C 0.17050(17) 1.03940(14) 0.38084(16) 0.0541(9) Uani 1 1 d .
O_24 O 0.18231(13) 1.05350(10) 0.33818(12) 0.0567(7) Uani 1 1 d .
N_25 N 0.19614(16) 1.04679(13) 0.42508(14) 0.0582(8) Uani 1 1 d .
H0_25 H 0.1831 1.0387 0.4539 0.070 Uiso 1 1 calc R
CA_25 C 0.24614(18) 1.06840(15) 0.42613(17) 0.0571(9) Uani 1 1 d .
HA_25 H 0.2547 1.0769 0.3908 0.068 Uiso 1 1 calc R
CB_25 C 0.2432(2) 1.10315(17) 0.4615(2) 0.0673(11) Uani 1 1 d .
HB1_25 H 0.2782 1.1140 0.4649 0.081 Uiso 1 1 calc R
HB2_25 H 0.2321 1.0947 0.4957 0.081 Uiso 1 1 calc R
CG_25 C 0.2056(3) 1.1350(2) 0.4429(3) 0.0804(15) Uani 1 1 d .
HG_25 H 0.1697 1.1247 0.4412 0.096 Uiso 1 1 calc R
CD1_25 C 0.2205(3) 1.1512(2) 0.3900(3) 0.0902(19) Uani 1 1 d .
H1A_25 H 0.2205 1.1309 0.3647 0.135 Uiso 1 1 calc R
H1B_25 H 0.2550 1.1625 0.3919 0.135 Uiso 1 1 calc R
H1C_25 H 0.1955 1.1705 0.3800 0.135 Uiso 1 1 calc R
CD2_25 C 0.2074(4) 1.1681(3) 0.4831(4) 0.113(3) Uani 1 1 d .
H2A_25 H 0.1969 1.1586 0.5165 0.169 Uiso 1 1 calc R
H2B_25 H 0.1839 1.1883 0.4724 0.169 Uiso 1 1 calc R
H2C_25 H 0.2426 1.1781 0.4852 0.169 Uiso 1 1 calc R
C_25 C 0.28941(18) 1.04158(14) 0.44541(15) 0.0548(9) Uani 1 1 d .
O_25 O 0.28050(12) 1.01372(11) 0.47431(12) 0.0577(7) Uani 1 1 d .
N_31 N -0.11291(14) 0.74168(12) 0.59414(15) 0.0550(8) Uani 1 1 d .
H0_31 H -0.0966 0.7620 0.6045 0.066 Uiso 1 1 calc R
CA_31 C -0.12518(17) 0.71170(15) 0.63137(17) 0.0562(9) Uani 1 1 d .
HA_31 H -0.1635 0.7084 0.6324 0.067 Uiso 1 1 calc R
CB_31 C -0.1063(2) 0.72435(15) 0.68583(17) 0.0603(10) Uani 1 1 d .
HB1_31 H -0.0682 0.7257 0.6860 0.072 Uiso 1 1 calc R
HB2_31 H -0.1198 0.7499 0.6932 0.072 Uiso 1 1 calc R
CG_31 C -0.1238(2) 0.69764(16) 0.72730(18) 0.0640(11) Uani 1 1 d .
CD1_31 C -0.1025(2) 0.66382(19) 0.7424(2) 0.0708(12) Uani 1 1 d .
HD1_31 H -0.0717 0.6537 0.7286 0.085 Uiso 1 1 calc R
NE1_31 N -0.1309(2) 0.64649(16) 0.77961(18) 0.0755(11) Uani 1 1 d .
HE1_31 H -0.1234 0.6249 0.7942 0.091 Uiso 1 1 calc R
CE2_31 C -0.1749(2) 0.66962(19) 0.7907(2) 0.0702(12) Uani 1 1 d .
CZ2_31 C -0.2143(3) 0.6642(2) 0.8262(2) 0.0841(16) Uani 1 1 d .
HZ2_31 H -0.2146 0.6428 0.8480 0.101 Uiso 1 1 calc R
CH2_31 C -0.2528(3) 0.6910(3) 0.8286(3) 0.097(2) Uani 1 1 d .
HH2_31 H -0.2800 0.6879 0.8524 0.116 Uiso 1 1 calc R
CZ3_31 C -0.2527(3) 0.7243(3) 0.7951(3) 0.0896(18) Uani 1 1 d .
HZ3_31 H -0.2801 0.7420 0.7964 0.108 Uiso 1 1 calc R
CE3_31 C -0.2110(2) 0.7295(2) 0.7609(3) 0.0789(14) Uani 1 1 d .
HE3_31 H -0.2100 0.7512 0.7395 0.095 Uiso 1 1 calc R
CD2_31 C -0.1709(2) 0.70229(18) 0.7587(2) 0.0688(12) Uani 1 1 d .
C_31 C -0.10047(16) 0.67389(15) 0.61608(16) 0.0552(9) Uani 1 1 d .
O_31 O -0.12471(12) 0.64295(10) 0.62246(13) 0.0576(7) Uani 1 1 d .
N_32 N -0.05145(14) 0.67478(12) 0.59649(14) 0.0544(8) Uani 1 1 d .
H0_32 H -0.0323 0.6949 0.6013 0.065 Uiso 1 1 calc R
CA_32 C -0.03017(16) 0.64252(15) 0.56735(17) 0.0563(9) Uani 1 1 d .
HA_32 H -0.0565 0.6219 0.5678 0.068 Uiso 1 1 calc R
CB_32 C 0.02063(18) 0.62665(15) 0.59143(19) 0.0598(10) Uani 1 1 d .
HB1_32 H 0.0132 0.6194 0.6271 0.072 Uiso 1 1 calc R
HB2_32 H 0.0302 0.6034 0.5729 0.072 Uiso 1 1 calc R
CG_32 C 0.0682(2) 0.65364(19) 0.5915(2) 0.0679(12) Uani 1 1 d .
OD1_32 O 0.06552(14) 0.68507(13) 0.57043(15) 0.0700(9) Uani 1 1 d .
OD2_32 O 0.1086(2) 0.64039(17) 0.6135(4) 0.121(2) Uani 1 1 d .
C_32 C -0.02332(15) 0.65538(13) 0.51151(16) 0.0508(8) Uani 1 1 d .
O_32 O -0.02596(12) 0.68984(10) 0.49935(12) 0.0559(7) Uani 1 1 d .
N_33 N -0.01405(14) 0.62883(11) 0.47465(15) 0.0521(7) Uani 1 1 d .
CA_33 C -0.00454(16) 0.64109(14) 0.42130(17) 0.0555(9) Uani 1 1 d .
HA_33 H 0.0308 0.6522 0.4186 0.067 Uiso 1 1 calc R
CB_33 C -0.00716(18) 0.60377(16) 0.38970(18) 0.0608(10) Uani 1 1 d .
HB1_33 H -0.0263 0.6077 0.3575 0.073 Uiso 1 1 calc R
HB2_33 H 0.0279 0.5945 0.3816 0.073 Uiso 1 1 calc R
CG_33 C -0.0359(2) 0.57557(16) 0.4246(2) 0.0635(10) Uani 1 1 d .
HG1_33 H -0.0738 0.5783 0.4210 0.076 Uiso 1 1 calc R
HG2_33 H -0.0261 0.5492 0.4166 0.076 Uiso 1 1 calc R
CD_33 C -0.01817(18) 0.58660(14) 0.47887(18) 0.0570(9) Uani 1 1 d .
HD1_33 H -0.0439 0.5791 0.5048 0.068 Uiso 1 1 calc R
HD2_33 H 0.0155 0.5751 0.4873 0.068 Uiso 1 1 calc R
C_33 C -0.04593(16) 0.67131(15) 0.40432(18) 0.0560(9) Uani 1 1 d .
O_33 O -0.09296(12) 0.66562(11) 0.41108(12) 0.0571(7) Uani 1 1 d .
N_34 N -0.02565(14) 0.70281(12) 0.38123(15) 0.0560(8) Uani 1 1 d .
H0_34 H 0.0062 0.7029 0.3699 0.067 Uiso 1 1 calc R
CA_34 C -0.05898(16) 0.73662(14) 0.37585(18) 0.0559(9) Uani 1 1 d .
HA_34 H -0.0952 0.7285 0.3685 0.067 Uiso 1 1 calc R
CB_34 C -0.03998(19) 0.76405(15) 0.33250(18) 0.0596(10) Uani 1 1 d .
HB_34 H -0.0042 0.7725 0.3411 0.071 Uiso 1 1 calc R
CG1_34 C -0.0381(2) 0.74367(18) 0.28028(18) 0.0682(12) Uani 1 1 d .
H1A_34 H -0.0152 0.7218 0.2826 0.102 Uiso 1 1 calc R
H1B_34 H -0.0252 0.7611 0.2543 0.102 Uiso 1 1 calc R
H1C_34 H -0.0729 0.7353 0.2710 0.102 Uiso 1 1 calc R
CG2_34 C -0.0757(3) 0.79981(19) 0.3311(2) 0.0787(14) Uani 1 1 d .
H2A_34 H -0.0762 0.8117 0.3647 0.118 Uiso 1 1 calc R
H2B_34 H -0.1108 0.7922 0.3217 0.118 Uiso 1 1 calc R
H2C_34 H -0.0625 0.8177 0.3058 0.118 Uiso 1 1 calc R
C_34 C -0.05718(17) 0.75682(14) 0.42920(17) 0.0544(9) Uani 1 1 d .
O_34 O -0.01548(11) 0.77104(10) 0.44537(12) 0.0552(6) Uani 1 1 d .
N_35 N -0.10215(13) 0.75659(12) 0.45580(14) 0.0538(7) Uani 1 1 d .
H0_35 H -0.1300 0.7478 0.4410 0.065 Uiso 1 1 calc R
CA_35 C -0.10611(16) 0.77066(14) 0.50883(17) 0.0552(9) Uani 1 1 d .
HA_35 H -0.0709 0.7781 0.5206 0.066 Uiso 1 1 calc R
CB_35 C -0.14225(16) 0.80626(15) 0.5119(2) 0.0595(10) Uani 1 1 d .
HB1_35 H -0.1761 0.7999 0.4966 0.071 Uiso 1 1 calc R
HB2_35 H -0.1482 0.8126 0.5482 0.071 Uiso 1 1 calc R
CG_35 C -0.11975(19) 0.84123(17) 0.4844(2) 0.0677(12) Uani 1 1 d .
HG_35 H -0.1117 0.8341 0.4484 0.081 Uiso 1 1 calc R
CD1_35 C -0.1604(2) 0.8739(2) 0.4838(3) 0.0840(17) Uani 1 1 d .
H1A_35 H -0.1459 0.8959 0.4663 0.126 Uiso 1 1 calc R
H1B_35 H -0.1695 0.8807 0.5188 0.126 Uiso 1 1 calc R
H1C_35 H -0.1915 0.8655 0.4657 0.126 Uiso 1 1 calc R
CD2_35 C -0.0693(2) 0.85548(18) 0.5100(3) 0.0759(14) Uani 1 1 d .
H2A_35 H -0.0439 0.8350 0.5108 0.114 Uiso 1 1 calc R
H2B_35 H -0.0767 0.8636 0.5449 0.114 Uiso 1 1 calc R
H2C_35 H -0.0554 0.8768 0.4906 0.114 Uiso 1 1 calc R
C_35 C -0.12632(15) 0.73851(14) 0.54398(17) 0.0529(8) Uani 1 1 d .
O_35 O -0.15346(12) 0.71159(10) 0.52687(12) 0.0552(6) Uani 1 1 d .
N_41 N 0.17755(16) 0.71034(13) 0.58336(16) 0.0599(8) Uani 1 1 d .
H0_41 H 0.1559 0.6914 0.5861 0.072 Uiso 1 1 calc R
CA_41 C 0.19235(19) 0.73150(15) 0.62966(18) 0.0590(10) Uani 1 1 d .
HA_41 H 0.2309 0.7323 0.6319 0.071 Uiso 1 1 calc R
CB_41 C 0.1706(2) 0.71010(17) 0.6776(2) 0.0674(11) Uani 1 1 d .
HB1_41 H 0.1325 0.7094 0.6755 0.081 Uiso 1 1 calc R
HB2_41 H 0.1833 0.6837 0.6771 0.081 Uiso 1 1 calc R
CG_41 C 0.1860(3) 0.72814(19) 0.7280(2) 0.0735(13) Uani 1 1 d .
CD1_41 C 0.1556(3) 0.7524(2) 0.7589(2) 0.0804(15) Uani 1 1 d .
HD1_41 H 0.1221 0.7614 0.7505 0.096 Uiso 1 1 calc R
NE1_41 N 0.1827(3) 0.76102(17) 0.80369(19) 0.0867(15) Uani 1 1 d .
HE1_41 H 0.1710 0.7751 0.8286 0.104 Uiso 1 1 calc R
CE2_41 C 0.2308(3) 0.7438(2) 0.8026(2) 0.0798(15) Uani 1 1 d .
CZ2_41 C 0.2719(4) 0.7438(2) 0.8404(3) 0.096(2) Uani 1 1 d .
HZ2_41 H 0.2685 0.7565 0.8721 0.115 Uiso 1 1 calc R
CH2_41 C 0.3179(4) 0.7235(3) 0.8272(4) 0.110(3) Uani 1 1 d .
HH2_41 H 0.3463 0.7237 0.8501 0.132 Uiso 1 1 calc R
CZ3_41 C 0.3219(3) 0.7038(3) 0.7823(3) 0.099(2) Uani 1 1 d .
HZ3_41 H 0.3530 0.6906 0.7755 0.118 Uiso 1 1 calc R
CE3_41 C 0.2812(3) 0.7022(2) 0.7451(3) 0.0839(16) Uani 1 1 d .
HE3_41 H 0.2847 0.6878 0.7148 0.101 Uiso 1 1 calc R
CD2_41 C 0.2352(3) 0.7232(2) 0.7557(2) 0.0785(15) Uani 1 1 d .
C_41 C 0.17128(17) 0.77309(14) 0.62655(16) 0.0545(9) Uani 1 1 d .
O_41 O 0.20101(13) 0.80074(11) 0.63055(15) 0.0630(8) Uani 1 1 d .
N_42 N 0.11912(15) 0.77678(13) 0.61905(15) 0.0578(8) Uani 1 1 d .
H0_42 H 0.0992 0.7570 0.6237 0.069 Uiso 1 1 calc R
CA_42 C 0.09564(17) 0.81229(15) 0.60366(17) 0.0563(9) Uani 1 1 d .
HA_42 H 0.1195 0.8333 0.6132 0.068 Uiso 1 1 calc R
CB_42 C 0.04247(17) 0.81925(16) 0.63018(18) 0.0590(10) Uani 1 1 d .
HB1_42 H 0.0312 0.8453 0.6225 0.071 Uiso 1 1 calc R
HB2_42 H 0.0474 0.8175 0.6675 0.071 Uiso 1 1 calc R
CG_42 C -0.00185(17) 0.79152(14) 0.61445(17) 0.0548(9) Uani 1 1 d .
OD1_42 O 0.00944(13) 0.76251(12) 0.58955(15) 0.0676(9) Uani 1 1 d .
OD2_42 O -0.04793(14) 0.80024(12) 0.62854(16) 0.0676(8) Uani 1 1 d .
C_42 C 0.09010(15) 0.81154(14) 0.54367(16) 0.0533(9) Uani 1 1 d .
O_42 O 0.09885(12) 0.78198(10) 0.51906(12) 0.0548(6) Uani 1 1 d .
N_43 N 0.07515(14) 0.84429(12) 0.51976(14) 0.0545(8) Uani 1 1 d .
CA_43 C 0.06597(16) 0.84422(14) 0.46296(16) 0.0531(8) Uani 1 1 d .
HA_43 H 0.0318 0.8324 0.4554 0.064 Uiso 1 1 calc R
CB_43 C 0.06430(18) 0.88705(15) 0.4485(2) 0.0605(10) Uani 1 1 d .
HB1_43 H 0.0847 0.8918 0.4173 0.073 Uiso 1 1 calc R
HB2_43 H 0.0283 0.8953 0.4425 0.073 Uiso 1 1 calc R
CG_43 C 0.0881(2) 0.90848(16) 0.49477(19) 0.0639(10) Uani 1 1 d .
HG1_43 H 0.0742 0.9344 0.4975 0.077 Uiso 1 1 calc R
HG2_43 H 0.1262 0.9096 0.4924 0.077 Uiso 1 1 calc R
CD_43 C 0.07039(18) 0.88345(15) 0.54075(18) 0.0589(9) Uani 1 1 d .
HD1_43 H 0.0932 0.8871 0.5706 0.071 Uiso 1 1 calc R
HD2_43 H 0.0343 0.8891 0.5506 0.071 Uiso 1 1 calc R
C_43 C 0.11015(16) 0.82155(15) 0.43490(17) 0.0552(9) Uani 1 1 d .
O_43 O 0.15649(12) 0.83055(10) 0.43968(12) 0.0569(7) Uani 1 1 d .
N_44 N 0.09199(14) 0.79406(12) 0.40204(14) 0.0546(8) Uani 1 1 d .
H0_44 H 0.0593 0.7939 0.3933 0.066 Uiso 1 1 calc R
CA_44 C 0.12739(17) 0.76470(15) 0.38130(18) 0.0575(9) Uani 1 1 d .
HA_44 H 0.1632 0.7752 0.3794 0.069 Uiso 1 1 calc R
CB_44 C 0.11103(18) 0.75064(16) 0.32779(19) 0.0625(10) Uani 1 1 d .
HB_44 H 0.0766 0.7381 0.3311 0.075 Uiso 1 1 calc R
CG1_44 C 0.1507(3) 0.7205(2) 0.3086(2) 0.0787(15) Uani 1 1 d .
H1A_44 H 0.1535 0.7001 0.3338 0.118 Uiso 1 1 calc R
H1B_44 H 0.1845 0.7323 0.3040 0.118 Uiso 1 1 calc R
H1C_44 H 0.1390 0.7100 0.2761 0.118 Uiso 1 1 calc R
CG2_44 C 0.1055(2) 0.78325(19) 0.28915(19) 0.0701(12) Uani 1 1 d .
H2A_44 H 0.0805 0.8016 0.3020 0.105 Uiso 1 1 calc R
H2B_44 H 0.0936 0.7732 0.2564 0.105 Uiso 1 1 calc R
H2C_44 H 0.1391 0.7956 0.2845 0.105 Uiso 1 1 calc R
C_44 C 0.12598(17) 0.73196(14) 0.42174(17) 0.0559(9) Uani 1 1 d .
O_44 O 0.08397(12) 0.71466(11) 0.43031(12) 0.0580(7) Uani 1 1 d .
N_45 N 0.17086(15) 0.72418(13) 0.44685(15) 0.0581(8) Uani 1 1 d .
H0_45 H 0.1994 0.7353 0.4370 0.070 Uiso 1 1 calc R
CA_45 C 0.17268(17) 0.69729(16) 0.49046(19) 0.0599(10) Uani 1 1 d .
HA_45 H 0.1366 0.6897 0.4994 0.072 Uiso 1 1 calc R
CB_45 C 0.20479(18) 0.66114(17) 0.4787(2) 0.0672(12) Uani 1 1 d .
HB1_45 H 0.2383 0.6687 0.4638 0.081 Uiso 1 1 calc R
HB2_45 H 0.2119 0.6477 0.5110 0.081 Uiso 1 1 calc R
CG_45 C 0.1773(2) 0.63382(19) 0.4414(3) 0.0744(13) Uani 1 1 d .
HG_45 H 0.1670 0.6481 0.4102 0.089 Uiso 1 1 calc R
CD1_45 C 0.1286(2) 0.6162(2) 0.4657(3) 0.0798(15) Uani 1 1 d .
H1A_45 H 0.1125 0.5988 0.4414 0.120 Uiso 1 1 calc R
H1B_45 H 0.1041 0.6363 0.4745 0.120 Uiso 1 1 calc R
H1C_45 H 0.1382 0.6024 0.4966 0.120 Uiso 1 1 calc R
CD2_45 C 0.2156(3) 0.6014(3) 0.4259(4) 0.101(2) Uani 1 1 d .
H2A_45 H 0.1983 0.5841 0.4023 0.151 Uiso 1 1 calc R
H2B_45 H 0.2264 0.5876 0.4564 0.151 Uiso 1 1 calc R
H2C_45 H 0.2459 0.6124 0.4092 0.151 Uiso 1 1 calc R
C_45 C 0.19660(17) 0.71936(15) 0.53662(18) 0.0578(9) Uani 1 1 d .
O_45 O 0.23192(17) 0.74233(15) 0.53000(15) 0.0780(11) Uani 1 1 d .
O1_51 O 0.31281(13) 0.89349(11) 0.58505(12) 0.0601(7) Uani 1 1 d .
H1_51 H 0.3331 0.8928 0.6161 0.090 Uiso 1 1 d .
H2_51 H 0.3174 0.8890 0.5481 0.090 Uiso 1 1 d .
O1_52 O 0.25057(14) 0.93619(11) 0.47300(13) 0.0610(7) Uani 1 1 d .
H1_52 H 0.2206 0.9371 0.4500 0.091 Uiso 1 1 d .
H2_52 H 0.2620 0.9639 0.4740 0.091 Uiso 1 1 d .
O1_53 O 0.30265(12) 0.78214(11) 0.58691(14) 0.0606(7) Uani 1 1 d .
H1_53 H 0.2806 0.7644 0.5599 0.091 Uiso 1 1 d .
H2_53 H 0.2690 0.7915 0.6071 0.091 Uiso 1 1 d .
O1_54 O 0.21917(15) 0.84471(12) 0.53127(14) 0.0658(8) Uani 1 1 d .
H1_54 H 0.1975 0.8390 0.4996 0.099 Uiso 1 1 d .
H2_54 H 0.2120 0.8309 0.5645 0.099 Uiso 1 1 d .
O1_55 O 0.3258(2) 0.87739(14) 0.47031(16) 0.0854(13) Uani 1 1 d .
H1_55 H 0.3431 0.8699 0.4373 0.128 Uiso 1 1 d .
H2_55 H 0.2978 0.8992 0.4708 0.128 Uiso 1 1 d .
O1_56 O 0.34921(13) 0.96514(11) 0.54999(13) 0.0617(7) Uani 1 1 d .
H1_56 H 0.3620 0.9628 0.5152 0.093 Uiso 1 1 d .
H2_56 H 0.3351 0.9409 0.5618 0.093 Uiso 1 1 d .
O1_57 O 0.24800(12) 0.78512(12) 0.41698(14) 0.0632(8) Uani 1 1 d .
H1_57 H 0.2815 0.7864 0.4370 0.095 Uiso 1 1 d .
H2_57 H 0.2169 0.8000 0.4238 0.095 Uiso 1 1 d .
O1_58 O 0.16080(14) 1.01784(13) 0.52212(13) 0.0687(9) Uani 1 1 d .
H1_58 H 0.1525 1.0369 0.5522 0.103 Uiso 1 1 d .
H2_58 H 0.1888 1.0028 0.5446 0.103 Uiso 1 1 d .
O1_61 O 0.36338(19) 0.93024(14) 0.10325(14) 0.0784(11) Uani 1 1 d D
H1_61 H 0.3612 0.9314 0.1401 0.118 Uiso 1 1 d .
C1_61 C 0.3978(3) 0.8978(2) 0.0973(2) 0.0841(16) Uani 1 1 d D
H1A_61 H 0.3797 0.8748 0.1103 0.101 Uiso 1 1 calc R
C2_61 C 0.4065(5) 0.8932(3) 0.0390(3) 0.120(3) Uani 1 1 d D
H2A_61 H 0.3732 0.8900 0.0220 0.179 Uiso 1 1 calc R
H2B_61 H 0.4281 0.8710 0.0328 0.179 Uiso 1 1 calc R
H2C_61 H 0.4237 0.9157 0.0257 0.179 Uiso 1 1 calc R
C3_61 C 0.4491(3) 0.9020(3) 0.1259(3) 0.099(2) Uani 1 1 d D
H3A_61 H 0.4424 0.9048 0.1624 0.149 Uiso 1 1 calc R
H3B_61 H 0.4674 0.9244 0.1134 0.149 Uiso 1 1 calc R
H3C_61 H 0.4704 0.8796 0.1201 0.149 Uiso 1 1 calc R
O1_62 O 0.3705(3) 1.18808(17) 0.3744(2) 0.115(2) Uani 1 1 d D
H1_62 H 0.3655 1.1622 0.3705 0.172 Uiso 1 1 d .
C1_62 C 0.3966(6) 1.1960(3) 0.4204(4) 0.133(4) Uani 1 1 d D
H1A_62 H 0.4328 1.1884 0.4120 0.159 Uiso 1 1 calc R
C2_62 C 0.3863(9) 1.1737(6) 0.4675(5) 0.199(9) Uani 1 1 d D
H2A_62 H 0.3873 1.1467 0.4594 0.298 Uiso 1 1 calc R
H2B_62 H 0.3521 1.1803 0.4808 0.298 Uiso 1 1 calc R
H2C_62 H 0.4126 1.1795 0.4931 0.298 Uiso 1 1 calc R
C3_62 C 0.4018(8) 1.2377(3) 0.4278(5) 0.157(6) Uani 1 1 d D
H3A_62 H 0.4072 1.2499 0.3947 0.236 Uiso 1 1 calc R
H3B_62 H 0.4313 1.2429 0.4500 0.236 Uiso 1 1 calc R
H3C_62 H 0.3703 1.2476 0.4434 0.236 Uiso 1 1 calc R
O1_63 O -0.0929(2) 0.8623(2) 0.6696(4) 0.133(3) Uani 1 1 d D
H1_63 H -0.0762 0.8389 0.6532 0.200 Uiso 1 1 d .
C1_63 C -0.1463(4) 0.8642(3) 0.6664(6) 0.142(5) Uani 1 1 d D
H1A_63 H -0.1501 0.8704 0.6294 0.170 Uiso 1 1 calc R
C2_63 C -0.1791(4) 0.8299(3) 0.6688(6) 0.129(4) Uani 1 1 d D
H2A_63 H -0.1631 0.8097 0.6489 0.194 Uiso 1 1 calc R
H2B_63 H -0.2132 0.8356 0.6548 0.194 Uiso 1 1 calc R
H2C_63 H -0.1826 0.8219 0.7044 0.194 Uiso 1 1 calc R
C3_63 C -0.1677(5) 0.8999(4) 0.6894(7) 0.151(5) Uani 1 1 d D
H3A_63 H -0.1437 0.9207 0.6834 0.226 Uiso 1 1 calc R
H3B_63 H -0.1725 0.8963 0.7261 0.226 Uiso 1 1 calc R
H3C_63 H -0.2010 0.9057 0.6736 0.226 Uiso 1 1 calc R
O1_64 O 0.1291(3) 0.5661(2) 0.6172(5) 0.145(3) Uani 1 1 d D
H1_64 H 0.1210 0.5921 0.6156 0.218 Uiso 1 1 d .
C1_64 C 0.1801(4) 0.5576(5) 0.6319(9) 0.183(8) Uani 1 1 d D
H1A_64 H 0.1796 0.5627 0.6694 0.220 Uiso 1 1 calc R
C2_64 C 0.2215(5) 0.5834(5) 0.6135(10) 0.192(9) Uani 1 1 d D
H2A_64 H 0.2107 0.6096 0.6183 0.288 Uiso 1 1 calc R
H2B_64 H 0.2279 0.5787 0.5772 0.288 Uiso 1 1 calc R
H2C_64 H 0.2532 0.5787 0.6328 0.288 Uiso 1 1 calc R
C3_64 C 0.1941(12) 0.5153(5) 0.6296(11) 0.250(14) Uani 1 1 d D
H3A_64 H 0.1678 0.5006 0.6477 0.375 Uiso 1 1 calc R
H3B_64 H 0.2278 0.5113 0.6456 0.375 Uiso 1 1 calc R
H3C_64 H 0.1955 0.5071 0.5939 0.375 Uiso 1 1 calc R
O1_65 O 0.0466(5) 0.8023(5) 0.7840(8) 0.227(7) Uani 1 1 d D
H1_65 H 0.0728 0.8044 0.8112 0.340 Uiso 1 1 d .
C1_65 C -0.0038(8) 0.8206(6) 0.7983(9) 0.81(12) Uani 1 1 d D
H1A_65 H -0.0097 0.8245 0.8356 0.974 Uiso 1 1 calc R
C2_65 C -0.0436(10) 0.7940(7) 0.7704(7) 0.238(14) Uani 1 1 d D
H2A_65 H -0.0462 0.7700 0.7887 0.357 Uiso 1 1 calc R
H2B_65 H -0.0318 0.7893 0.7355 0.357 Uiso 1 1 calc R
H2C_65 H -0.0775 0.8062 0.7695 0.357 Uiso 1 1 calc R
C3_65 C -0.0046(5) 0.8577(3) 0.7641(4) 0.245(13) Uani 1 1 d D
H3A_65 H 0.0190 0.8765 0.7786 0.368 Uiso 1 1 calc R
H3B_65 H -0.0396 0.8680 0.7633 0.368 Uiso 1 1 calc R
H3C_65 H 0.0064 0.8514 0.7294 0.368 Uiso 1 1 calc R
O1_66 O 0.0743(5) 0.6259(3) 0.7244(4) 0.158(6) Uani 0.63 1 d PRD
H1_66 H 0.0851 0.6300 0.6908 0.237 Uiso 0.63 1 d PR
C1_66 C 0.0725(5) 0.6615(3) 0.7530(4) 0.33(4) Uani 0.63 1 d PRD
H1A_66 H 0.1085 0.6717 0.7542 0.399 Uiso 0.63 1 calc PR
C2_66 C 0.0382(6) 0.6914(6) 0.7245(8) 0.134(7) Uani 0.63 1 d PD
H2A_66 H 0.0519 0.6954 0.6901 0.202 Uiso 0.63 1 calc PR
H2B_66 H 0.0388 0.7153 0.7433 0.202 Uiso 0.63 1 calc PR
H2C_66 H 0.0027 0.6821 0.7223 0.202 Uiso 0.63 1 calc PR
C3_66 C 0.0531(12) 0.6589(11) 0.8081(8) 0.25(2) Uani 0.63 1 d PD
H3A_66 H 0.0724 0.6393 0.8263 0.370 Uiso 0.63 1 calc PR
H3B_66 H 0.0163 0.6526 0.8082 0.370 Uiso 0.63 1 calc PR
H3C_66 H 0.0583 0.6833 0.8251 0.370 Uiso 0.63 1 calc PR

loop_
_atom_site_aniso_label
_atom_site_aniso_U_11
_atom_site_aniso_U_22
_atom_site_aniso_U_33
_atom_site_aniso_U_23
_atom_site_aniso_U_13
_atom_site_aniso_U_12
Na_1 0.0557(8) 0.0605(10) 0.0460(7) 0.0049(6) -0.0004(6) 0.0006(7)
Na_2 0.0508(8) 0.0629(10) 0.0554(8) -0.0049(7) 0.0024(7) -0.0062(7)
Na_3 0.0574(8) 0.0642(11) 0.0468(7) -0.0040(7) -0.0013(6) 0.0017(7)
Na_4 0.0558(8) 0.0626(10) 0.0515(8) -0.0007(7) 0.0023(7) 0.0035(7)
N_11 0.0541(17) 0.062(2) 0.0455(15) 0.0024(13) 0.0003(13) 0.0006(14)
CA_11 0.0512(19) 0.066(3) 0.0480(18) 0.0035(16) 0.0017(15) 0.0031(17)
CB_11 0.054(2) 0.075(3) 0.056(2) 0.0012(19) -0.0039(17) 0.0027(19)
CG_11 0.056(2) 0.065(3) 0.067(3) 0.009(2) -0.0049(19) 0.0054(18)
CD1_11 0.061(2) 0.070(3) 0.086(3) 0.001(2) -0.004(2) 0.004(2)
NE1_11 0.061(2) 0.076(3) 0.101(4) 0.012(2) -0.009(2) -0.0043(19)
CE2_11 0.057(2) 0.082(4) 0.076(3) 0.011(2) 0.000(2) 0.003(2)
CZ2_11 0.059(3) 0.090(4) 0.102(4) 0.033(4) 0.012(3) 0.005(2)
CH2_11 0.077(3) 0.123(6) 0.083(4) 0.010(4) 0.023(3) 0.005(4)
CZ3_11 0.081(4) 0.126(6) 0.068(3) -0.006(3) 0.004(3) 0.012(4)
CE3_11 0.062(3) 0.090(4) 0.071(3) 0.008(3) 0.001(2) 0.000(2)
CD2_11 0.055(2) 0.078(3) 0.061(2) 0.014(2) -0.0035(18) 0.004(2)
C_11 0.0444(17) 0.068(3) 0.0464(18) 0.0055(16) 0.0031(14) -0.0054(16)
O_11 0.0596(16) 0.0655(19) 0.0517(15) 0.0035(13) -0.0036(12) -0.0031(13)
N_12 0.0578(18) 0.062(2) 0.0504(17) 0.0061(15) 0.0027(14) 0.0005(15)
CA_12 0.0531(19) 0.066(3) 0.0475(19) 0.0024(16) 0.0023(15) -0.0019(17)
CB_12 0.057(2) 0.062(3) 0.0497(19) 0.0008(17) -0.0008(16) -0.0054(17)
CG_12 0.056(2) 0.064(3) 0.051(2) -0.0023(17) -0.0001(16) -0.0056(17)
OD1_12 0.0677(17) 0.0591(19) 0.0504(14) 0.0017(12) -0.0038(13) -0.0066(14)
OD2_12 0.077(2) 0.070(2) 0.0482(15) 0.0042(13) -0.0069(14) -0.0080(16)
C_12 0.0535(19) 0.058(2) 0.0445(17) 0.0049(15) -0.0017(15) -0.0037(16)
O_12 0.0540(14) 0.0651(19) 0.0472(13) 0.0037(12) 0.0000(11) -0.0036(13)
N_13 0.0530(17) 0.054(2) 0.0524(17) 0.0038(13) 0.0036(14) 0.0024(13)
CA_13 0.055(2) 0.066(3) 0.0477(19) 0.0038(16) 0.0048(16) 0.0016(17)
CB_13 0.059(2) 0.065(3) 0.063(2) -0.0004(19) 0.0049(19) 0.0059(19)
CG_13 0.062(2) 0.068(3) 0.069(3) 0.007(2) 0.002(2) 0.005(2)
CD_13 0.062(2) 0.055(3) 0.069(3) 0.0051(19) 0.005(2) -0.0038(18)
C_13 0.0514(19) 0.069(3) 0.0489(19) 0.0084(17) 0.0047(16) 0.0059(17)
O_13 0.0629(16) 0.074(2) 0.0498(15) 0.0097(14) -0.0020(13) 0.0025(14)
N_14 0.0537(16) 0.061(2) 0.0472(16) 0.0061(14) 0.0008(13) 0.0002(14)
CA_14 0.0516(18) 0.065(3) 0.0487(19) 0.0024(16) -0.0023(15) 0.0030(17)
CB_14 0.0520(19) 0.068(3) 0.060(2) 0.0046(19) 0.0019(17) -0.0015(18)
CG1_14 0.062(2) 0.075(3) 0.072(3) -0.006(2) 0.005(2) -0.013(2)
CG2_14 0.051(2) 0.079(3) 0.073(3) 0.010(2) 0.0037(19) 0.000(2)
C_14 0.0536(19) 0.059(2) 0.0450(18) 0.0048(15) -0.0044(15) -0.0013(16)
O_14 0.0547(14) 0.0664(19) 0.0433(13) 0.0028(11) 0.0032(11) -0.0011(12)
N_15 0.0570(17) 0.058(2) 0.0438(15) 0.0047(13) 0.0003(13) 0.0018(14)
CA_15 0.0537(19) 0.063(3) 0.0461(18) 0.0040(16) -0.0019(15) 0.0024(17)
CB_15 0.063(2) 0.064(3) 0.0469(18) -0.0007(16) 0.0031(17) -0.0045(18)
CG_15 0.066(2) 0.075(3) 0.056(2) -0.007(2) 0.0046(19) -0.008(2)
CD1_15 0.089(3) 0.070(3) 0.065(3) 0.001(2) 0.011(3) -0.015(3)
CD2_15 0.094(4) 0.090(4) 0.064(3) -0.014(3) 0.009(3) -0.033(3)
C_15 0.0557(19) 0.059(2) 0.0447(17) 0.0001(15) -0.0015(15) 0.0032(16)
O_15 0.0569(15) 0.0625(19) 0.0498(14) 0.0035(12) 0.0007(12) 0.0017(12)
N_21 0.0623(19) 0.063(2) 0.0507(17) 0.0018(15) -0.0031(15) -0.0025(16)
CA_21 0.061(2) 0.058(3) 0.052(2) 0.0014(17) -0.0046(17) -0.0031(17)
CB_21 0.072(3) 0.069(3) 0.065(3) 0.003(2) -0.001(2) -0.011(2)
CG_21 0.066(3) 0.082(4) 0.092(4) 0.008(3) 0.002(3) -0.015(3)
CD1_21 0.064(3) 0.083(5) 0.131(6) -0.011(4) 0.008(3) -0.005(3)
NE1_21 0.065(3) 0.078(4) 0.222(11) 0.002(5) 0.020(4) -0.010(2)
CE2_21 0.065(3) 0.081(5) 0.146(7) 0.011(5) -0.005(4) -0.008(3)
CZ2_21 0.066(4) 0.137(10) 0.28(2) 0.120(13) -0.026(7) -0.010(5)
CH2_21 0.087(6) 0.195(15) 0.188(13) 0.101(13) -0.031(8) -0.035(7)
CZ3_21 0.096(5) 0.198(13) 0.136(8) 0.060(9) -0.023(5) -0.048(7)
CE3_21 0.083(4) 0.148(8) 0.077(4) 0.013(4) -0.009(3) -0.036(4)
CD2_21 0.063(3) 0.092(5) 0.116(5) 0.031(4) -0.013(3) -0.013(3)
C_21 0.0458(17) 0.066(3) 0.0482(19) -0.0006(16) -0.0003(14) -0.0022(16)
O_21 0.0611(16) 0.0631(19) 0.0483(14) 0.0035(12) -0.0028(12) 0.0009(13)
N_22 0.0558(17) 0.065(2) 0.0436(16) 0.0038(14) 0.0011(13) -0.0015(15)
CA_22 0.0505(19) 0.060(2) 0.0483(19) 0.0049(16) 0.0006(15) 0.0011(16)
CB_22 0.0546(19) 0.071(3) 0.0460(19) 0.0009(17) -0.0005(16) 0.0020(18)
CG_22 0.058(2) 0.064(3) 0.0466(19) 0.0037(16) 0.0027(16) -0.0028(18)
OD1_22 0.0590(15) 0.067(2) 0.0494(14) 0.0052(12) -0.0001(12) 0.0074(13)
OD2_22 0.090(2) 0.070(2) 0.0510(16) 0.0031(14) 0.0030(16) 0.0110(18)
C_22 0.053(2) 0.067(3) 0.0421(17) 0.0056(16) 0.0017(15) 0.0037(17)
O_22 0.0506(13) 0.0631(18) 0.0463(13) 0.0032(11) -0.0012(11) 0.0021(12)
N_23 0.0530(17) 0.058(2) 0.0509(17) 0.0029(14) -0.0023(14) -0.0024(14)
CA_23 0.055(2) 0.065(3) 0.0485(19) 0.0026(16) -0.0013(16) -0.0010(17)
CB_23 0.062(2) 0.064(3) 0.057(2) -0.0011(18) -0.0028(18) -0.0021(19)
CG_23 0.066(2) 0.070(3) 0.064(2) 0.002(2) -0.006(2) 0.000(2)
CD_23 0.061(2) 0.056(3) 0.070(3) 0.0040(19) -0.010(2) 0.0014(18)
C_23 0.0469(18) 0.071(3) 0.0461(19) 0.0072(17) -0.0020(15) -0.0066(16)
O_23 0.0577(15) 0.072(2) 0.0514(15) 0.0100(13) 0.0030(12) -0.0058(14)
N_24 0.0558(17) 0.064(2) 0.0525(17) 0.0008(15) -0.0003(14) 0.0000(15)
CA_24 0.057(2) 0.070(3) 0.0448(18) 0.0028(17) 0.0029(16) 0.0035(18)
CB_24 0.060(2) 0.080(3) 0.055(2) -0.002(2) 0.0007(18) 0.006(2)
CG1_24 0.058(2) 0.101(4) 0.066(3) -0.003(3) 0.003(2) 0.001(2)
CG2_24 0.062(3) 0.098(4) 0.081(3) -0.014(3) 0.005(2) 0.016(3)
C_24 0.057(2) 0.062(2) 0.0435(18) 0.0037(15) 0.0024(15) 0.0054(17)
O_24 0.0559(15) 0.0670(19) 0.0472(14) 0.0011(12) -0.0018(12) 0.0009(13)
N_25 0.0590(18) 0.073(2) 0.0431(16) 0.0044(15) 0.0014(14) 0.0029(16)
CA_25 0.060(2) 0.066(3) 0.0453(18) 0.0000(17) -0.0027(16) 0.0004(18)
CB_25 0.076(3) 0.067(3) 0.059(2) -0.004(2) -0.009(2) 0.005(2)
CG_25 0.083(3) 0.072(4) 0.086(4) -0.007(3) -0.018(3) 0.010(3)
CD1_25 0.093(4) 0.072(4) 0.106(5) 0.016(3) -0.029(4) 0.005(3)
CD2_25 0.136(7) 0.080(5) 0.123(6) -0.032(4) -0.031(6) 0.032(5)
C_25 0.064(2) 0.059(3) 0.0416(17) -0.0028(15) -0.0012(16) 0.0005(17)
O_25 0.0587(15) 0.068(2) 0.0465(13) 0.0056(12) 0.0009(12) 0.0023(13)
N_31 0.0519(16) 0.061(2) 0.0526(18) -0.0065(15) -0.0006(14) -0.0030(14)
CA_31 0.0503(18) 0.064(3) 0.054(2) -0.0038(17) -0.0003(16) -0.0009(16)
CB_31 0.066(2) 0.064(3) 0.051(2) -0.0078(18) -0.0021(18) -0.0027(19)
CG_31 0.072(3) 0.068(3) 0.052(2) -0.0037(18) 0.0005(19) -0.006(2)
CD1_31 0.078(3) 0.078(4) 0.056(2) -0.003(2) 0.001(2) 0.010(2)
NE1_31 0.092(3) 0.074(3) 0.061(2) 0.0023(19) -0.004(2) -0.002(2)
CE2_31 0.079(3) 0.076(3) 0.055(2) -0.003(2) 0.000(2) -0.010(2)
CZ2_31 0.101(4) 0.086(4) 0.066(3) 0.005(3) 0.009(3) -0.016(3)
CH2_31 0.094(4) 0.102(5) 0.096(5) -0.007(4) 0.032(4) -0.017(4)
CZ3_31 0.079(3) 0.101(5) 0.090(4) -0.008(3) 0.015(3) 0.001(3)
CE3_31 0.076(3) 0.085(4) 0.076(3) -0.001(3) 0.014(3) -0.003(3)
CD2_31 0.073(3) 0.078(3) 0.055(2) -0.002(2) 0.000(2) -0.007(2)
C_31 0.0505(18) 0.071(3) 0.0443(17) -0.0030(16) 0.0005(15) -0.0037(17)
O_31 0.0545(15) 0.0633(19) 0.0550(15) -0.0006(12) 0.0061(12) -0.0111(12)
N_32 0.0474(15) 0.066(2) 0.0500(17) -0.0040(15) -0.0016(13) -0.0035(14)
CA_32 0.0447(17) 0.072(3) 0.052(2) -0.0056(18) -0.0026(15) -0.0059(16)
CB_32 0.056(2) 0.062(3) 0.061(2) 0.0034(18) -0.0054(18) 0.0031(17)
CG_32 0.056(2) 0.084(4) 0.064(3) -0.012(2) -0.0050(19) 0.001(2)
OD1_32 0.0580(16) 0.084(3) 0.0678(19) 0.0072(17) -0.0019(15) -0.0122(16)
OD2_32 0.071(2) 0.081(3) 0.211(8) -0.007(4) -0.057(4) 0.003(2)
C_32 0.0449(17) 0.053(2) 0.054(2) 0.0009(16) 0.0023(14) -0.0025(14)
O_32 0.0524(14) 0.0575(19) 0.0578(15) -0.0004(12) 0.0015(12) -0.0031(12)
N_33 0.0512(16) 0.0490(19) 0.0560(18) -0.0046(13) 0.0022(14) -0.0035(13)
CA_33 0.0457(17) 0.068(3) 0.053(2) -0.0057(18) 0.0002(15) -0.0033(16)
CB_33 0.056(2) 0.071(3) 0.055(2) -0.0080(19) 0.0028(17) 0.0058(18)
CG_33 0.065(2) 0.064(3) 0.062(2) -0.011(2) 0.002(2) -0.0052(19)
CD_33 0.058(2) 0.054(2) 0.059(2) -0.0027(17) 0.0010(17) -0.0036(16)
C_33 0.0498(19) 0.064(3) 0.054(2) -0.0023(17) 0.0011(16) -0.0053(17)
O_33 0.0483(13) 0.0685(19) 0.0546(15) -0.0034(13) 0.0001(11) -0.0041(12)
N_34 0.0513(16) 0.066(2) 0.0503(17) -0.0027(15) -0.0001(14) -0.0029(14)
CA_34 0.0473(18) 0.064(3) 0.056(2) 0.0011(18) 0.0022(16) -0.0051(16)
CB_34 0.062(2) 0.063(3) 0.054(2) 0.0017(18) -0.0019(17) -0.0094(18)
CG1_34 0.071(3) 0.084(3) 0.049(2) -0.002(2) 0.0040(19) -0.012(2)
CG2_34 0.094(4) 0.073(4) 0.069(3) 0.011(2) 0.008(3) 0.007(3)
C_34 0.0513(19) 0.059(2) 0.053(2) 0.0059(16) -0.0011(16) -0.0037(16)
O_34 0.0480(13) 0.0628(18) 0.0549(15) -0.0010(12) 0.0014(11) -0.0075(12)
N_35 0.0452(15) 0.061(2) 0.0548(18) 0.0002(14) -0.0002(13) -0.0032(13)
CA_35 0.0452(17) 0.062(3) 0.058(2) -0.0017(17) 0.0037(16) -0.0006(16)
CB_35 0.0475(18) 0.067(3) 0.064(2) 0.0060(19) 0.0059(17) 0.0028(17)
CG_35 0.059(2) 0.064(3) 0.080(3) 0.007(2) 0.012(2) 0.0017(19)
CD1_35 0.068(3) 0.072(4) 0.112(5) 0.020(3) 0.008(3) 0.006(2)
CD2_35 0.056(2) 0.068(3) 0.103(4) 0.003(3) 0.007(3) -0.002(2)
C_35 0.0427(16) 0.062(2) 0.054(2) 0.0011(17) 0.0017(15) 0.0013(15)
O_35 0.0522(14) 0.0587(18) 0.0547(15) -0.0032(12) 0.0014(12) -0.0037(12)
N_41 0.0613(19) 0.060(2) 0.058(2) -0.0056(15) 0.0029(16) -0.0099(15)
CA_41 0.058(2) 0.063(3) 0.056(2) -0.0019(18) 0.0017(18) -0.0050(18)
CB_41 0.077(3) 0.063(3) 0.062(2) 0.004(2) 0.005(2) -0.008(2)
CG_41 0.088(3) 0.071(3) 0.061(3) 0.008(2) 0.006(2) -0.012(3)
CD1_41 0.098(4) 0.077(4) 0.066(3) 0.003(2) 0.011(3) -0.011(3)
NE1_41 0.128(5) 0.076(3) 0.056(2) -0.002(2) 0.006(3) -0.016(3)
CE2_41 0.104(4) 0.077(4) 0.059(3) 0.002(2) -0.003(3) -0.003(3)
CZ2_41 0.132(6) 0.084(5) 0.072(3) 0.005(3) -0.020(4) -0.025(4)
CH2_41 0.114(6) 0.111(6) 0.105(6) 0.011(5) -0.039(5) -0.008(5)
CZ3_41 0.095(4) 0.103(5) 0.098(5) 0.022(4) -0.021(4) -0.010(4)
CE3_41 0.092(4) 0.083(4) 0.076(3) 0.015(3) -0.004(3) -0.001(3)
CD2_41 0.095(4) 0.080(4) 0.060(3) 0.009(2) -0.004(3) -0.019(3)
C_41 0.053(2) 0.065(3) 0.0452(18) -0.0003(16) 0.0023(15) -0.0112(17)
O_41 0.0541(15) 0.069(2) 0.0664(18) -0.0055(15) 0.0006(14) -0.0059(13)
N_42 0.0537(18) 0.065(2) 0.0547(18) 0.0026(15) -0.0045(15) -0.0118(15)
CA_42 0.0483(19) 0.068(3) 0.052(2) 0.0010(17) 0.0010(16) -0.0111(17)
CB_42 0.056(2) 0.069(3) 0.052(2) -0.0047(18) 0.0023(17) -0.0058(18)
CG_42 0.0525(19) 0.064(3) 0.0482(19) -0.0016(16) 0.0036(15) -0.0006(17)
OD1_42 0.0546(15) 0.079(2) 0.0690(19) -0.0199(17) 0.0064(14) -0.0080(15)
OD2_42 0.0552(16) 0.072(2) 0.076(2) -0.0086(17) 0.0085(15) -0.0061(14)
C_42 0.0442(17) 0.065(3) 0.051(2) -0.0040(16) 0.0011(14) -0.0073(15)
O_42 0.0502(13) 0.0605(18) 0.0536(15) -0.0011(12) 0.0010(11) -0.0048(12)
N_43 0.0504(16) 0.062(2) 0.0507(17) -0.0025(14) 0.0024(13) -0.0009(14)
CA_43 0.0477(17) 0.060(2) 0.052(2) -0.0024(16) 0.0037(15) -0.0033(15)
CB_43 0.055(2) 0.064(3) 0.062(2) 0.0045(19) 0.0041(18) -0.0028(17)
CG_43 0.066(2) 0.066(3) 0.060(2) -0.0002(19) 0.004(2) -0.007(2)
CD_43 0.056(2) 0.063(3) 0.058(2) -0.0063(18) 0.0013(17) -0.0033(17)
C_43 0.0490(18) 0.066(3) 0.0508(19) -0.0024(17) 0.0026(15) -0.0053(16)
O_43 0.0498(14) 0.0651(19) 0.0558(15) -0.0038(13) 0.0022(12) -0.0067(12)
N_44 0.0487(16) 0.063(2) 0.0517(17) -0.0028(15) -0.0015(13) -0.0075(14)
CA_44 0.0505(18) 0.068(3) 0.054(2) -0.0030(18) 0.0048(16) -0.0056(17)
CB_44 0.056(2) 0.073(3) 0.059(2) -0.003(2) 0.0038(18) -0.0117(19)
CG1_44 0.087(3) 0.087(4) 0.062(3) -0.015(2) -0.001(3) -0.003(3)
CG2_44 0.075(3) 0.085(4) 0.051(2) -0.008(2) 0.003(2) -0.015(2)
C_44 0.0505(19) 0.063(3) 0.055(2) -0.0129(17) 0.0028(16) -0.0010(16)
O_44 0.0484(13) 0.071(2) 0.0545(15) -0.0047(13) 0.0033(12) -0.0049(12)
N_45 0.0495(16) 0.069(2) 0.0558(18) -0.0121(16) 0.0021(14) -0.0088(15)
CA_45 0.0496(18) 0.070(3) 0.060(2) -0.0093(19) -0.0018(17) -0.0033(17)
CB_45 0.049(2) 0.075(3) 0.078(3) -0.009(2) -0.002(2) -0.0027(19)
CG_45 0.064(2) 0.079(4) 0.080(3) -0.019(3) -0.007(2) 0.001(2)
CD1_45 0.063(3) 0.076(4) 0.100(4) -0.020(3) -0.014(3) -0.005(2)
CD2_45 0.097(4) 0.097(5) 0.110(5) -0.038(4) 0.007(4) 0.006(4)
C_45 0.0510(19) 0.065(3) 0.057(2) -0.0004(18) -0.0040(17) 0.0007(17)
O_45 0.077(2) 0.101(3) 0.0564(17) -0.0009(18) -0.0008(16) -0.036(2)
O1_51 0.0617(16) 0.067(2) 0.0519(15) -0.0035(13) -0.0033(13) 0.0056(13)
O1_52 0.0654(16) 0.067(2) 0.0503(15) -0.0001(13) -0.0026(13) 0.0026(14)
O1_53 0.0448(13) 0.074(2) 0.0626(17) -0.0011(14) -0.0024(12) -0.0026(12)
O1_54 0.0709(18) 0.071(2) 0.0550(16) -0.0024(14) 0.0016(14) -0.0111(15)
O1_55 0.114(3) 0.086(3) 0.0567(18) 0.0144(17) 0.022(2) 0.034(2)
O1_56 0.0588(16) 0.072(2) 0.0544(15) -0.0024(14) 0.0035(13) 0.0094(14)
O1_57 0.0509(14) 0.077(2) 0.0620(17) -0.0080(15) 0.0010(13) -0.0049(13)
O1_58 0.0653(17) 0.089(3) 0.0516(16) 0.0062(15) 0.0007(14) 0.0115(17)
O1_61 0.093(3) 0.090(3) 0.0517(17) 0.0029(16) 0.0005(17) 0.021(2)
C1_61 0.100(4) 0.088(4) 0.065(3) -0.010(3) 0.003(3) 0.011(3)
C2_61 0.165(9) 0.121(7) 0.073(4) -0.018(4) 0.011(5) 0.035(7)
C3_61 0.090(4) 0.118(6) 0.090(4) 0.018(4) 0.009(4) 0.017(4)
O1_62 0.164(6) 0.078(3) 0.102(4) 0.005(3) -0.053(4) -0.014(3)
C1_62 0.185(11) 0.119(8) 0.094(5) -0.007(5) -0.044(7) -0.005(7)
C2_62 0.26(2) 0.218(19) 0.118(9) -0.002(11) -0.056(12) -0.074(18)
C3_62 0.223(15) 0.120(9) 0.129(8) -0.015(6) -0.043(10) -0.058(10)
O1_63 0.097(4) 0.089(4) 0.215(8) -0.033(4) 0.065(5) -0.011(3)
C1_63 0.101(6) 0.129(9) 0.195(12) -0.047(9) 0.046(7) 0.012(6)
C2_63 0.102(5) 0.106(7) 0.180(11) -0.007(7) 0.054(7) -0.006(5)
C3_63 0.115(7) 0.110(8) 0.227(16) -0.041(9) 0.034(9) 0.018(6)
O1_64 0.087(3) 0.103(5) 0.246(11) 0.016(6) -0.043(5) 0.003(3)
C1_64 0.082(5) 0.225(18) 0.242(19) 0.055(15) -0.013(8) 0.044(8)
C2_64 0.100(7) 0.165(14) 0.31(3) 0.073(16) 0.021(11) 0.004(7)
C3_64 0.37(4) 0.150(18) 0.23(2) 0.035(16) 0.03(3) 0.07(2)
O1_65 0.159(9) 0.221(15) 0.30(2) -0.040(14) 0.032(12) -0.006(9)
C1_65 0.32(4) 1.8(3) 0.30(4) 0.46(10) 0.21(4) 0.54(11)
C2_65 0.33(3) 0.25(2) 0.130(11) 0.041(13) -0.082(16) -0.12(2)
C3_65 0.32(3) 0.24(3) 0.179(19) -0.014(18) -0.01(2) -0.05(3)
O1_66 0.195(13) 0.180(13) 0.100(7) 0.026(8) -0.029(8) -0.095(11)
C1_66 0.46(7) 0.41(6) 0.130(18) -0.05(3) 0.08(3) -0.37(6)
C2_66 0.091(8) 0.149(17) 0.163(17) -0.021(13) 0.018(10) -0.011(9)
C3_66 0.144(19) 0.32(5) 0.27(4) 0.14(4) 0.04(2) 0.06(3)

loop_
_atom_type_symbol
_atom_type_description
_atom_type_scat_dispersion_real
_atom_type_scat_dispersion_imag
_atom_type_scat_source
C C 0.0033 0.0000 'International Tables Vol C Tables 4.2.6.8 and 6.1.1.4'
H H 0.0000 0.0000 'International Tables Vol C Tables 4.2.6.8 and 6.1.1.4'
N N 0.0061 0.0000 'International Tables Vol C Tables 4.2.6.8 and 6.1.1.4'
O O 0.0106 0.0000 'International Tables Vol C Tables 4.2.6.8 and 6.1.1.4'
Na Na 0.0362 0.0000 'International Tables Vol C Tables 4.2.6.8 and 6.1.1.4'

loop_
_geom_angle_atom_site_label_1
_geom_angle_atom_site_label_2
_geom_angle_atom_site_label_3
_geom_angle
_geom_angle_site_symmetry_1
_geom_angle_site_symmetry_3
O_22 Na_1 O_12 168.77(14) . .
O_22 Na_1 OD1_12 101.17(13) . .
O_12 Na_1 OD1_12 81.82(13) . .
O_22 Na_1 OD1_22 79.79(12) . .
O_12 Na_1 OD1_22 111.26(13) . .
OD1_12 Na_1 OD1_22 87.78(14) . .
O_22 Na_1 O_24 81.70(12) . .
O_12 Na_1 O_24 87.13(13) . .
OD1_12 Na_1 O_24 99.93(13) . .
OD1_22 Na_1 O_24 161.01(14) . .
O_22 Na_1 O_14 95.23(12) . .
O_12 Na_1 O_14 81.89(12) . .
OD1_12 Na_1 O_14 163.58(13) . .
OD1_22 Na_1 O_14 96.17(13) . .
O_24 Na_1 O_14 81.34(12) . .
O_22 Na_1 C_22 19.89(11) . .
O_12 Na_1 C_22 169.42(14) . .
OD1_12 Na_1 C_22 103.64(13) . .
OD1_22 Na_1 C_22 60.51(11) . .
O_24 Na_1 C_22 100.65(12) . .
O_14 Na_1 C_22 92.12(13) . .
O_32 Na_2 O_42 175.50(15) . .
O_32 Na_2 OD1_42 101.21(14) . .
O_42 Na_2 OD1_42 80.30(13) . .
O_32 Na_2 OD1_32 79.35(14) . .
O_42 Na_2 OD1_32 105.11(14) . .
OD1_42 Na_2 OD1_32 81.42(16) . .
O_32 Na_2 O_44 91.93(13) . .
O_42 Na_2 O_44 86.60(12) . .
OD1_42 Na_2 O_44 166.86(14) . .
OD1_32 Na_2 O_44 101.11(15) . .
O_32 Na_2 O_34 82.65(12) . .
O_42 Na_2 O_34 92.90(13) . .
OD1_42 Na_2 O_34 101.91(15) . .
OD1_32 Na_2 O_34 161.99(14) . .
O_44 Na_2 O_34 79.73(12) . .
O_32 Na_2 C_42 159.55(14) . .
O_42 Na_2 C_42 19.59(11) . .
OD1_42 Na_2 C_42 62.74(13) . .
OD1_32 Na_2 C_42 108.67(14) . .
O_44 Na_2 C_42 104.48(12) . .
O_34 Na_2 C_42 88.27(12) . .
O_11 Na_3 O1_51 109.36(14) 2_575 .
O_11 Na_3 O1_54 88.67(15) 2_575 .
O1_51 Na_3 O1_54 88.67(15) . .
O_11 Na_3 O1_52 147.22(15) 2_575 .
O1_51 Na_3 O1_52 102.21(14) . .
O1_54 Na_3 O1_52 100.89(14) . .
O_11 Na_3 O_15 87.47(13) 2_575 2_575
O1_51 Na_3 O_15 91.30(13) . 2_575
O1_54 Na_3 O_15 175.89(14) . 2_575
O1_52 Na_3 O_15 83.13(13) . 2_575
O_11 Na_3 Na_4 118.29(12) 2_575 .
O1_51 Na_3 Na_4 40.46(10) . .
O1_54 Na_3 Na_4 52.09(11) . .
O1_52 Na_3 Na_4 91.51(11) . .
O_15 Na_3 Na_4 129.11(10) 2_575 .
O1_55 Na_4 O_33 119.56(19) . 4_566
O1_55 Na_4 O_35 85.48(15) . 4_566
O_33 Na_4 O_35 103.46(13) 4_566 4_566
O1_55 Na_4 O1_53 154.23(19) . .
O_33 Na_4 O1_53 85.55(13) 4_566 .
O_35 Na_4 O1_53 82.75(14) 4_566 .
O1_55 Na_4 O1_51 81.50(16) . .
O_33 Na_4 O1_51 83.47(13) 4_566 .
O_35 Na_4 O1_51 166.98(14) 4_566 .
O1_53 Na_4 O1_51 109.03(14) . .
O1_55 Na_4 O1_54 80.72(16) . .
O_33 Na_4 O1_54 148.51(13) 4_566 .
O_35 Na_4 O1_54 101.87(12) 4_566 .
O1_53 Na_4 O1_54 79.39(12) . .
O1_51 Na_4 O1_54 75.70(12) . .
O1_55 Na_4 Na_3 66.79(12) . .
O_33 Na_4 Na_3 121.97(11) 4_566 .
O_35 Na_4 Na_3 133.94(10) 4_566 .
O1_53 Na_4 Na_3 106.33(10) . .
O1_51 Na_4 Na_3 38.62(9) . .
O1_54 Na_4 Na_3 40.22(9) . .
C_15 N_11 CA_11 122.1(4) . .
N_11 CA_11 C_11 109.1(3) . .
N_11 CA_11 CB_11 109.3(4) . .
C_11 CA_11 CB_11 114.0(4) . .
CG_11 CB_11 CA_11 112.6(4) . .
CD1_11 CG_11 CD2_11 106.8(5) . .
CD1_11 CG_11 CB_11 126.9(5) . .
CD2_11 CG_11 CB_11 126.1(5) . .
CG_11 CD1_11 NE1_11 110.1(6) . .
CE2_11 NE1_11 CD1_11 108.1(5) . .
NE1_11 CE2_11 CD2_11 107.4(5) . .
NE1_11 CE2_11 CZ2_11 130.3(6) . .
CD2_11 CE2_11 CZ2_11 122.3(6) . .
CH2_11 CZ2_11 CE2_11 116.9(6) . .
CZ2_11 CH2_11 CZ3_11 122.3(6) . .
CE3_11 CZ3_11 CH2_11 120.4(7) . .
CZ3_11 CE3_11 CD2_11 119.9(6) . .
CE2_11 CD2_11 CE3_11 118.1(5) . .
CE2_11 CD2_11 CG_11 107.6(5) . .
CE3_11 CD2_11 CG_11 134.3(5) . .
O_11 C_11 N_12 123.5(5) . .
O_11 C_11 CA_11 121.1(4) . .
N_12 C_11 CA_11 115.3(4) . .
C_11 O_11 Na_3 125.3(3) . 2_574
C_11 N_12 CA_12 121.5(4) . .
N_12 CA_12 CB_12 110.1(4) . .
N_12 CA_12 C_12 109.3(4) . .
CB_12 CA_12 C_12 111.7(3) . .
CA_12 CB_12 CG_12 114.7(4) . .
OD1_12 CG_12 OD2_12 124.9(5) . .
OD1_12 CG_12 CB_12 119.6(4) . .
OD2_12 CG_12 CB_12 115.5(4) . .
CG_12 OD1_12 Na_1 144.6(3) . .
O_12 C_12 N_13 121.6(4) . .
O_12 C_12 CA_12 120.0(4) . .
N_13 C_12 CA_12 118.4(4) . .
C_12 O_12 Na_1 125.7(3) . .
C_12 N_13 CD_13 128.2(4) . .
C_12 N_13 CA_13 120.5(4) . .
CD_13 N_13 CA_13 111.2(4) . .
N_13 CA_13 C_13 110.7(4) . .
N_13 CA_13 CB_13 102.8(4) . .
C_13 CA_13 CB_13 111.9(4) . .
CG_13 CB_13 CA_13 106.2(4) . .
CD_13 CG_13 CB_13 101.6(4) . .
N_13 CD_13 CG_13 103.0(4) . .
O_13 C_13 N_14 123.2(5) . .
O_13 C_13 CA_13 121.8(5) . .
N_14 C_13 CA_13 114.9(4) . .
C_13 N_14 CA_14 119.8(4) . .
N_14 CA_14 CB_14 112.6(4) . .
N_14 CA_14 C_14 105.1(3) . .
CB_14 CA_14 C_14 110.5(4) . .
CG1_14 CB_14 CA_14 110.5(4) . .
CG1_14 CB_14 CG2_14 110.4(4) . .
CA_14 CB_14 CG2_14 110.1(4) . .
O_14 C_14 N_15 124.7(4) . .
O_14 C_14 CA_14 119.0(4) . .
N_15 C_14 CA_14 116.3(3) . .
C_14 O_14 Na_1 122.8(3) . .
C_14 N_15 CA_15 122.2(3) . .
N_15 CA_15 CB_15 112.1(4) . .
N_15 CA_15 C_15 108.6(4) . .
CB_15 CA_15 C_15 109.9(3) . .
CA_15 CB_15 CG_15 115.8(4) . .
CD2_15 CG_15 CB_15 111.5(4) . .
CD2_15 CG_15 CD1_15 109.7(5) . .
CB_15 CG_15 CD1_15 111.6(4) . .
O_15 C_15 N_11 123.7(4) . .
O_15 C_15 CA_15 120.3(4) . .
N_11 C_15 CA_15 116.0(4) . .
C_15 O_15 Na_3 138.1(3) . 2_574
C_25 N_21 CA_21 121.6(4) . .
N_21 CA_21 C_21 111.7(4) . .
N_21 CA_21 CB_21 108.5(4) . .
C_21 CA_21 CB_21 111.6(4) . .
CG_21 CB_21 CA_21 112.7(5) . .
CD1_21 CG_21 CD2_21 104.9(7) . .
CD1_21 CG_21 CB_21 128.4(7) . .
CD2_21 CG_21 CB_21 126.7(7) . .
CG_21 CD1_21 NE1_21 111.0(9) . .
CE2_21 NE1_21 CD1_21 107.7(8) . .
NE1_21 CE2_21 CD2_21 110.2(8) . .
NE1_21 CE2_21 CZ2_21 127.5(13) . .
CD2_21 CE2_21 CZ2_21 122.2(13) . .
CH2_21 CZ2_21 CE2_21 117.8(14) . .
CZ2_21 CH2_21 CZ3_21 121.3(12) . .
CE3_21 CZ3_21 CH2_21 116.4(15) . .
CZ3_21 CE3_21 CD2_21 122.7(11) . .
CE2_21 CD2_21 CE3_21 119.2(8) . .
CE2_21 CD2_21 CG_21 106.1(8) . .
CE3_21 CD2_21 CG_21 134.6(8) . .
O_21 C_21 N_22 122.9(4) . .
O_21 C_21 CA_21 120.7(4) . .
N_22 C_21 CA_21 116.4(4) . .
C_21 N_22 CA_22 122.0(4) . .
N_22 CA_22 CB_22 113.0(4) . .
N_22 CA_22 C_22 107.6(4) . .
CB_22 CA_22 C_22 112.7(4) . .
CG_22 CB_22 CA_22 117.6(4) . .
OD1_22 CG_22 OD2_22 124.1(4) . .
OD1_22 CG_22 CB_22 119.4(4) . .
OD2_22 CG_22 CB_22 116.5(4) . .
CG_22 OD1_22 Na_1 157.4(3) . .
O_22 C_22 N_23 120.2(4) . .
O_22 C_22 CA_22 120.2(4) . .
N_23 C_22 CA_22 119.5(4) . .
O_22 C_22 Na_1 38.16(19) . .
N_23 C_22 Na_1 117.2(3) . .
CA_22 C_22 Na_1 108.6(3) . .
C_22 O_22 Na_1 121.9(3) . .
C_22 N_23 CD_23 128.5(4) . .
C_22 N_23 CA_23 120.3(4) . .
CD_23 N_23 CA_23 111.0(4) . .
N_23 CA_23 CB_23 104.6(4) . .
N_23 CA_23 C_23 109.2(4) . .
CB_23 CA_23 C_23 112.5(4) . .
CA_23 CB_23 CG_23 104.7(4) . .
CB_23 CG_23 CD_23 102.1(4) . .
N_23 CD_23 CG_23 103.5(4) . .
O_23 C_23 N_24 123.1(5) . .
O_23 C_23 CA_23 120.5(4) . .
N_24 C_23 CA_23 116.4(4) . .
C_23 N_24 CA_24 120.6(4) . .
N_24 CA_24 C_24 106.0(3) . .
N_24 CA_24 CB_24 111.9(4) . .
C_24 CA_24 CB_24 112.4(4) . .
CG1_24 CB_24 CG2_24 111.6(5) . .
CG1_24 CB_24 CA_24 110.9(5) . .
CG2_24 CB_24 CA_24 109.1(4) . .
O_24 C_24 N_25 124.1(4) . .
O_24 C_24 CA_24 119.8(4) . .
N_25 C_24 CA_24 116.1(4) . .
C_24 O_24 Na_1 120.9(3) . .
C_24 N_25 CA_25 122.2(4) . .
N_25 CA_25 CB_25 112.0(4) . .
N_25 CA_25 C_25 108.4(4) . .
CB_25 CA_25 C_25 109.1(4) . .
CA_25 CB_25 CG_25 114.7(4) . .
CD1_25 CG_25 CB_25 113.0(6) . .
CD1_25 CG_25 CD2_25 108.3(7) . .
CB_25 CG_25 CD2_25 108.0(5) . .
O_25 C_25 N_21 121.9(4) . .
O_25 C_25 CA_25 122.7(4) . .
N_21 C_25 CA_25 115.4(4) . .
C_35 N_31 CA_31 121.6(4) . .
N_31 CA_31 C_31 111.3(4) . .
N_31 CA_31 CB_31 109.2(4) . .
C_31 CA_31 CB_31 110.8(4) . .
CG_31 CB_31 CA_31 112.5(4) . .
CD1_31 CG_31 CD2_31 105.4(5) . .
CD1_31 CG_31 CB_31 129.3(5) . .
CD2_31 CG_31 CB_31 125.3(5) . .
NE1_31 CD1_31 CG_31 112.4(5) . .
CD1_31 NE1_31 CE2_31 108.4(5) . .
CZ2_31 CE2_31 CD2_31 123.7(6) . .
CZ2_31 CE2_31 NE1_31 129.7(6) . .
CD2_31 CE2_31 NE1_31 106.5(5) . .
CH2_31 CZ2_31 CE2_31 117.7(7) . .
CZ2_31 CH2_31 CZ3_31 121.6(6) . .
CE3_31 CZ3_31 CH2_31 119.1(7) . .
CZ3_31 CE3_31 CD2_31 119.6(7) . .
CE3_31 CD2_31 CE2_31 118.2(5) . .
CE3_31 CD2_31 CG_31 134.5(6) . .
CE2_31 CD2_31 CG_31 107.2(5) . .
O_31 C_31 N_32 121.7(4) . .
O_31 C_31 CA_31 120.6(4) . .
N_32 C_31 CA_31 117.6(4) . .
C_31 N_32 CA_32 121.4(4) . .
N_32 CA_32 C_32 107.7(4) . .
N_32 CA_32 CB_32 112.4(4) . .
C_32 CA_32 CB_32 113.1(4) . .
CG_32 CB_32 CA_32 116.4(4) . .
OD1_32 CG_32 OD2_32 124.9(6) . .
OD1_32 CG_32 CB_32 120.2(5) . .
OD2_32 CG_32 CB_32 114.9(6) . .
CG_32 OD1_32 Na_2 159.4(4) . .
O_32 C_32 N_33 119.6(4) . .
O_32 C_32 CA_32 121.2(4) . .
N_33 C_32 CA_32 119.2(4) . .
C_32 O_32 Na_2 126.0(3) . .
C_32 N_33 CA_33 119.6(4) . .
C_32 N_33 CD_33 128.2(4) . .
CA_33 N_33 CD_33 111.8(4) . .
N_33 CA_33 CB_33 104.2(4) . .
N_33 CA_33 C_33 110.6(3) . .
CB_33 CA_33 C_33 113.2(4) . .
CG_33 CB_33 CA_33 104.6(4) . .
CD_33 CG_33 CB_33 103.8(4) . .
N_33 CD_33 CG_33 101.8(4) . .
O_33 C_33 N_34 124.6(4) . .
O_33 C_33 CA_33 120.9(4) . .
N_34 C_33 CA_33 114.5(4) . .
C_33 O_33 Na_4 152.9(3) . 4_466
C_33 N_34 CA_34 118.4(4) . .
N_34 CA_34 CB_34 112.6(4) . .
N_34 CA_34 C_34 105.4(4) . .
CB_34 CA_34 C_34 110.7(4) . .
CG1_34 CB_34 CG2_34 111.9(5) . .
CG1_34 CB_34 CA_34 111.2(4) . .
CG2_34 CB_34 CA_34 109.3(4) . .
O_34 C_34 N_35 124.2(4) . .
O_34 C_34 CA_34 120.3(4) . .
N_35 C_34 CA_34 115.4(4) . .
C_34 O_34 Na_2 118.6(3) . .
C_34 N_35 CA_35 122.7(4) . .
N_35 CA_35 C_35 109.5(4) . .
N_35 CA_35 CB_35 111.1(4) . .
C_35 CA_35 CB_35 110.8(3) . .
CG_35 CB_35 CA_35 113.2(4) . .
CB_35 CG_35 CD2_35 112.0(5) . .
CB_35 CG_35 CD1_35 110.1(4) . .
CD2_35 CG_35 CD1_35 109.4(5) . .
O_35 C_35 N_31 123.0(4) . .
O_35 C_35 CA_35 121.8(4) . .
N_31 C_35 CA_35 115.2(4) . .
C_35 O_35 Na_4 150.1(3) . 4_466
C_45 N_41 CA_41 121.9(4) . .
N_41 CA_41 CB_41 108.7(4) . .
N_41 CA_41 C_41 110.0(4) . .
CB_41 CA_41 C_41 111.6(4) . .
CG_41 CB_41 CA_41 113.5(5) . .
CD1_41 CG_41 CD2_41 105.6(6) . .
CD1_41 CG_41 CB_41 127.2(6) . .
CD2_41 CG_41 CB_41 127.2(6) . .
NE1_41 CD1_41 CG_41 109.4(7) . .
CE2_41 NE1_41 CD1_41 109.7(6) . .
NE1_41 CE2_41 CD2_41 108.2(6) . .
NE1_41 CE2_41 CZ2_41 130.0(7) . .
CD2_41 CE2_41 CZ2_41 121.7(7) . .
CH2_41 CZ2_41 CE2_41 116.4(7) . .
CZ3_41 CH2_41 CZ2_41 121.6(8) . .
CH2_41 CZ3_41 CE3_41 123.2(9) . .
CD2_41 CE3_41 CZ3_41 117.3(7) . .
CE3_41 CD2_41 CE2_41 119.7(6) . .
CE3_41 CD2_41 CG_41 133.1(6) . .
CE2_41 CD2_41 CG_41 107.1(6) . .
O_41 C_41 N_42 123.0(5) . .
O_41 C_41 CA_41 121.0(4) . .
N_42 C_41 CA_41 116.0(4) . .
C_41 N_42 CA_42 122.3(4) . .
N_42 CA_42 CB_42 112.4(4) . .
N_42 CA_42 C_42 107.4(4) . .
CB_42 CA_42 C_42 111.5(4) . .
CA_42 CB_42 CG_42 115.5(4) . .
OD1_42 CG_42 OD2_42 124.3(4) . .
OD1_42 CG_42 CB_42 118.7(4) . .
OD2_42 CG_42 CB_42 117.0(4) . .
CG_42 OD1_42 Na_2 149.5(4) . .
O_42 C_42 N_43 121.4(4) . .
O_42 C_42 CA_42 120.8(4) . .
N_43 C_42 CA_42 117.8(4) . .
O_42 C_42 Na_2 38.73(19) . .
N_43 C_42 Na_2 119.1(3) . .
CA_42 C_42 Na_2 108.4(3) . .
C_42 O_42 Na_2 121.7(3) . .
C_42 N_43 CD_43 129.6(4) . .
C_42 N_43 CA_43 119.6(4) . .
CD_43 N_43 CA_43 110.6(4) . .
N_43 CA_43 CB_43 104.0(4) . .
N_43 CA_43 C_43 110.3(4) . .
CB_43 CA_43 C_43 113.6(4) . .
CG_43 CB_43 CA_43 105.8(4) . .
CB_43 CG_43 CD_43 102.1(4) . .
N_43 CD_43 CG_43 102.5(4) . .
O_43 C_43 N_44 124.7(4) . .
O_43 C_43 CA_43 121.3(4) . .
N_44 C_43 CA_43 113.7(4) . .
C_43 N_44 CA_44 120.6(4) . .
N_44 CA_44 CB_44 112.8(4) . .
N_44 CA_44 C_44 104.7(3) . .
CB_44 CA_44 C_44 111.6(4) . .
CG2_44 CB_44 CA_44 112.3(4) . .
CG2_44 CB_44 CG1_44 111.1(5) . .
CA_44 CB_44 CG1_44 109.3(4) . .
O_44 C_44 N_45 123.2(5) . .
O_44 C_44 CA_44 119.7(4) . .
N_45 C_44 CA_44 117.1(4) . .
C_44 O_44 Na_2 115.1(3) . .
C_44 N_45 CA_45 121.8(4) . .
N_45 CA_45 CB_45 112.9(4) . .
N_45 CA_45 C_45 106.7(4) . .
CB_45 CA_45 C_45 110.6(4) . .
CG_45 CB_45 CA_45 113.2(4) . .
CD1_45 CG_45 CB_45 111.6(5) . .
CD1_45 CG_45 CD2_45 109.2(6) . .
CB_45 CG_45 CD2_45 109.3(5) . .
O_45 C_45 N_41 123.4(4) . .
O_45 C_45 CA_45 120.7(4) . .
N_41 C_45 CA_45 115.8(4) . .
Na_3 O1_51 Na_4 100.92(14) . .
Na_3 O1_54 Na_4 87.69(13) . .
O1_61 C1_61 C3_61 113.6(6) . .
O1_61 C1_61 C2_61 106.0(6) . .
C3_61 C1_61 C2_61 111.4(8) . .
O1_62 C1_62 C2_62 121.2(11) . .
O1_62 C1_62 C3_62 110.4(9) . .
C2_62 C1_62 C3_62 115.5(12) . .
O1_63 C1_63 C2_63 122.0(10) . .
O1_63 C1_63 C3_63 112.5(10) . .
C2_63 C1_63 C3_63 117.2(9) . .
O1_64 C1_64 C2_64 117.2(12) . .
O1_64 C1_64 C3_64 114.6(17) . .
C2_64 C1_64 C3_64 114.4(16) . .
O1_65 C1_65 C2_65 101.2(19) . .
O1_65 C1_65 C3_65 103.1(14) . .
C2_65 C1_65 C3_65 102.8(16) . .
O1_66 C1_66 C3_66 116.2(16) . .
O1_66 C1_66 C2_66 110.6(9) . .
C3_66 C1_66 C2_66 107.7(15) . .

loop_
_geom_bond_atom_site_label_1
_geom_bond_atom_site_label_2
_geom_bond_distance
_geom_bond_site_symmetry_2
Na_1 O_22 2.263(3) .
Na_1 O_12 2.280(4) .
Na_1 OD1_12 2.375(4) .
Na_1 OD1_22 2.375(4) .
Na_1 O_24 2.459(4) .
Na_1 O_14 2.471(4) .
Na_1 C_22 3.109(5) .
Na_2 O_32 2.247(4) .
Na_2 O_42 2.288(3) .
Na_2 OD1_42 2.338(4) .
Na_2 OD1_32 2.387(5) .
Na_2 O_44 2.502(4) .
Na_2 O_34 2.519(4) .
Na_2 C_42 3.112(5) .
Na_3 O_11 2.277(4) 2_575
Na_3 O1_51 2.292(4) .
Na_3 O1_54 2.330(4) .
Na_3 O1_52 2.340(4) .
Na_3 O_15 2.384(4) 2_575
Na_3 Na_4 3.606(3) .
Na_4 O1_55 2.243(4) .
Na_4 O_33 2.354(3) 4_566
Na_4 O_35 2.373(4) 4_566
Na_4 O1_53 2.376(4) .
Na_4 O1_51 2.383(4) .
Na_4 O1_54 2.847(4) .
N_11 C_15 1.333(6) .
N_11 CA_11 1.458(6) .
CA_11 C_11 1.534(7) .
CA_11 CB_11 1.553(6) .
CB_11 CG_11 1.492(7) .
CG_11 CD1_11 1.353(8) .
CG_11 CD2_11 1.428(8) .
CD1_11 NE1_11 1.387(8) .
NE1_11 CE2_11 1.383(9) .
CE2_11 CD2_11 1.400(8) .
CE2_11 CZ2_11 1.419(9) .
CZ2_11 CH2_11 1.347(13) .
CH2_11 CZ3_11 1.424(12) .
CZ3_11 CE3_11 1.352(9) .
CE3_11 CD2_11 1.416(9) .
C_11 O_11 1.215(6) .
C_11 N_12 1.338(6) .
O_11 Na_3 2.277(4) 2_574
N_12 CA_12 1.445(6) .
CA_12 CB_12 1.535(6) .
CA_12 C_12 1.548(6) .
CB_12 CG_12 1.536(6) .
CG_12 OD1_12 1.240(6) .
CG_12 OD2_12 1.261(6) .
C_12 O_12 1.232(6) .
C_12 N_13 1.322(6) .
N_13 CD_13 1.474(7) .
N_13 CA_13 1.480(5) .
CA_13 C_13 1.518(7) .
CA_13 CB_13 1.536(7) .
CB_13 CG_13 1.524(7) .
CG_13 CD_13 1.520(7) .
C_13 O_13 1.223(6) .
C_13 N_14 1.357(6) .
N_14 CA_14 1.451(6) .
CA_14 CB_14 1.538(6) .
CA_14 C_14 1.551(6) .
CB_14 CG1_14 1.526(7) .
CB_14 CG2_14 1.538(7) .
C_14 O_14 1.238(5) .
C_14 N_15 1.318(6) .
N_15 CA_15 1.470(6) .
CA_15 CB_15 1.528(6) .
CA_15 C_15 1.531(6) .
CB_15 CG_15 1.530(7) .
CG_15 CD2_15 1.498(7) .
CG_15 CD1_15 1.538(8) .
C_15 O_15 1.231(6) .
O_15 Na_3 2.384(4) 2_574
N_21 C_25 1.331(6) .
N_21 CA_21 1.448(6) .
CA_21 C_21 1.527(7) .
CA_21 CB_21 1.542(7) .
CB_21 CG_21 1.510(9) .
CG_21 CD1_21 1.338(11) .
CG_21 CD2_21 1.462(10) .
CD1_21 NE1_21 1.385(13) .
NE1_21 CE2_21 1.324(15) .
CE2_21 CD2_21 1.375(12) .
CE2_21 CZ2_21 1.404(17) .
CZ2_21 CH2_21 1.34(3) .
CH2_21 CZ3_21 1.51(2) .
CZ3_21 CE3_21 1.338(13) .
CE3_21 CD2_21 1.384(14) .
C_21 O_21 1.232(6) .
C_21 N_22 1.349(6) .
N_22 CA_22 1.442(6) .
CA_22 CB_22 1.537(6) .
CA_22 C_22 1.538(6) .
CB_22 CG_22 1.527(6) .
CG_22 OD1_22 1.246(6) .
CG_22 OD2_22 1.265(6) .
C_22 O_22 1.247(6) .
C_22 N_23 1.339(6) .
N_23 CD_23 1.464(7) .
N_23 CA_23 1.478(6) .
CA_23 CB_23 1.497(7) .
CA_23 C_23 1.557(6) .
CB_23 CG_23 1.533(7) .
CG_23 CD_23 1.532(7) .
C_23 O_23 1.211(5) .
C_23 N_24 1.348(6) .
N_24 CA_24 1.454(6) .
CA_24 C_24 1.521(7) .
CA_24 CB_24 1.547(6) .
CB_24 CG1_24 1.516(8) .
CB_24 CG2_24 1.531(8) .
C_24 O_24 1.239(5) .
C_24 N_25 1.336(6) .
N_25 CA_25 1.475(6) .
CA_25 CB_25 1.512(7) .
CA_25 C_25 1.523(6) .
CB_25 CG_25 1.537(8) .
CG_25 CD1_25 1.521(11) .
CG_25 CD2_25 1.547(10) .
C_25 O_25 1.241(6) .
N_31 C_35 1.339(6) .
N_31 CA_31 1.448(6) .
CA_31 C_31 1.507(7) .
CA_31 CB_31 1.544(6) .
CB_31 CG_31 1.481(7) .
CG_31 CD1_31 1.350(8) .
CG_31 CD2_31 1.452(8) .
CD1_31 NE1_31 1.340(8) .
NE1_31 CE2_31 1.406(9) .
CE2_31 CZ2_31 1.368(9) .
CE2_31 CD2_31 1.405(8) .
CZ2_31 CH2_31 1.349(12) .
CH2_31 CZ3_31 1.441(13) .
CZ3_31 CE3_31 1.388(9) .
CE3_31 CD2_31 1.392(9) .
C_31 O_31 1.249(6) .
C_31 N_32 1.343(6) .
N_32 CA_32 1.452(6) .
CA_32 C_32 1.514(6) .
CA_32 CB_32 1.533(6) .
CB_32 CG_32 1.529(7) .
CG_32 OD1_32 1.220(8) .
CG_32 OD2_32 1.258(8) .
C_32 O_32 1.238(6) .
C_32 N_33 1.343(6) .
N_33 CA_33 1.457(6) .
N_33 CD_33 1.474(6) .
CA_33 CB_33 1.531(7) .
CA_33 C_33 1.548(7) .
CB_33 CG_33 1.517(7) .
CG_33 CD_33 1.515(6) .
C_33 O_33 1.223(5) .
C_33 N_34 1.347(6) .
O_33 Na_4 2.355(3) 4_466
N_34 CA_34 1.454(6) .
CA_34 CB_34 1.544(6) .
CA_34 C_34 1.542(6) .
CB_34 CG1_34 1.519(7) .
CB_34 CG2_34 1.538(8) .
C_34 O_34 1.240(5) .
C_34 N_35 1.331(6) .
N_35 CA_35 1.452(6) .
CA_35 C_35 1.525(6) .
CA_35 CB_35 1.542(6) .
CB_35 CG_35 1.517(7) .
CG_35 CD2_35 1.524(8) .
CG_35 CD1_35 1.534(8) .
C_35 O_35 1.242(6) .
O_35 Na_4 2.373(4) 4_466
N_41 C_45 1.333(6) .
N_41 CA_41 1.449(6) .
CA_41 CB_41 1.542(7) .
CA_41 C_41 1.542(7) .
CB_41 CG_41 1.490(8) .
CG_41 CD1_41 1.392(10) .
CG_41 CD2_41 1.448(9) .
CD1_41 NE1_41 1.376(9) .
NE1_41 CE2_41 1.360(10) .
CE2_41 CD2_41 1.407(9) .
CE2_41 CZ2_41 1.428(10) .
CZ2_41 CH2_41 1.406(15) .
CH2_41 CZ3_41 1.348(15) .
CZ3_41 CE3_41 1.409(10) .
CE3_41 CD2_41 1.405(11) .
C_41 O_41 1.226(6) .
C_41 N_42 1.345(6) .
N_42 CA_42 1.426(7) .
CA_42 CB_42 1.532(6) .
CA_42 C_42 1.550(6) .
CB_42 CG_42 1.535(6) .
CG_42 OD1_42 1.228(6) .
CG_42 OD2_42 1.262(6) .
C_42 O_42 1.226(6) .
C_42 N_43 1.348(6) .
N_43 CD_43 1.468(6) .
N_43 CA_43 1.479(5) .
CA_43 CB_43 1.533(7) .
CA_43 C_43 1.549(6) .
CB_43 CG_43 1.527(7) .
CG_43 CD_43 1.535(7) .
C_43 O_43 1.224(5) .
C_43 N_44 1.356(6) .
N_44 CA_44 1.460(6) .
CA_44 CB_44 1.518(6) .
CA_44 C_44 1.541(7) .
CB_44 CG2_44 1.513(8) .
CB_44 CG1_44 1.536(9) .
C_44 O_44 1.244(6) .
C_44 N_45 1.337(6) .
N_45 CA_45 1.460(7) .
CA_45 CB_45 1.527(7) .
CA_45 C_45 1.538(6) .
CB_45 CG_45 1.518(7) .
CG_45 CD1_45 1.515(9) .
CG_45 CD2_45 1.539(9) .
C_45 O_45 1.212(6) .
O1_61 C1_61 1.433(8) .
C1_61 C3_61 1.505(10) .
C1_61 C2_61 1.523(9) .
O1_62 C1_62 1.384(10) .
C1_62 C2_62 1.460(14) .
C1_62 C3_62 1.467(13) .
O1_63 C1_63 1.360(11) .
C1_63 C2_63 1.453(12) .
C1_63 C3_63 1.478(12) .
O1_64 C1_64 1.379(11) .
C1_64 C2_64 1.459(15) .
C1_64 C3_64 1.514(16) .
O1_65 C1_65 1.475(17) .
C1_65 C2_65 1.55(2) .
C1_65 C3_65 1.560(18) .
O1_66 C1_66 1.4384 .
C1_66 C3_66 1.503(16) .
C1_66 C2_66 1.540(15) .
